data_7706841
loop_
_publ_author_name
'Zeng, Li-Wen'
'Hu, Kong-Qiu'
'Huang, Zhi-Wei'
'Mei, Lei'
'Kong, Xiang-He'
'Liu, Kang'
'Zhang, Xiao-Lin'
'Zhang, Zhi-Hui'
'Chai, Zhi-Fang'
'Shi, Wei-Qun'

_publ_section_title
;
 Controlling the secondary assembly of porous anionic uranyl-organic
 polyhedra through organic cationic templates.
;
_journal_issue 13
_journal_name_full 'Dalton transactions (Cambridge, England : 2003)'
_journal_page_first 4499
_journal_page_last 4503
_journal_paper_doi 10.1039/d1dt00289a
_journal_volume 50
_journal_year 2021
_chemical_formula_moiety 'C84 H108 N24 O32 U4, 16[C3H7NO], 4[NC2H8]'
_chemical_formula_sum 'C140 H252 N44 O48 U4'
_chemical_formula_weight 4271.96
_space_group_crystal_system monoclinic
_space_group_IT_number 5
_space_group_name_Hall 'C 2y'
_space_group_name_H-M_alt 'C 1 2 1'
_atom_sites_solution_hydrogens geom
_atom_sites_solution_primary direct
_audit_block_doi 10.5517/ccdc.csd.cc26k0h9
_audit_creation_date 2021-03-02
_audit_creation_method
;
Olex2 1.5-dev
(compiled 2021.02.10 svn.rb'16c95d35' for OlexSys, GUI svn.r6225)
;
_audit_update_record
;
2021-03-05 deposited with the CCDC.	2021-03-11 downloaded from the CCDC.
;
_cell_angle_alpha 90
_cell_angle_beta 103.334(3)
_cell_angle_gamma 90
_cell_formula_units_Z 4
_cell_length_a 22.7224(11)
_cell_length_b 27.2567(13)
_cell_length_c 28.5054(14)
_cell_measurement_reflns_used 9944
_cell_measurement_temperature 170(2)
_cell_measurement_theta_max 67.44
_cell_measurement_theta_min 2.77
_cell_volume 17178.5(15)
_computing_cell_refinement 'SAINT v8.37A (Bruker, 2015)'
_computing_data_collection 'Bruker APEX2'
_computing_data_reduction 'SAINT v8.37A (Bruker, 2015)'
_computing_molecular_graphics 'Olex2 1.5-dev (Dolomanov et al., 2009)'
_computing_publication_material 'Olex2 1.5-dev (Dolomanov et al., 2009)'
_computing_structure_refinement 'SHELXL 2018/3 (Sheldrick, 2015)'
_computing_structure_solution 'SHELXS-97 (Sheldrick 2008)'
_diffrn_ambient_temperature 170.00
_diffrn_measured_fraction_theta_full 0.994
_diffrn_measured_fraction_theta_max 0.994
_diffrn_measurement_device_type 'Bruker APEX-II CCD'
_diffrn_measurement_method '\f and \w scans'
_diffrn_radiation_type CuK\a
_diffrn_radiation_wavelength 1.54178
_diffrn_reflns_av_R_equivalents 0.0583
_diffrn_reflns_av_unetI/netI 0.0742
_diffrn_reflns_Laue_measured_fraction_full 0.994
_diffrn_reflns_Laue_measured_fraction_max 0.994
_diffrn_reflns_limit_h_max 18
_diffrn_reflns_limit_h_min -18
_diffrn_reflns_limit_k_max 22
_diffrn_reflns_limit_k_min -22
_diffrn_reflns_limit_l_max 23
_diffrn_reflns_limit_l_min -23
_diffrn_reflns_number 25628
_diffrn_reflns_point_group_measured_fraction_full 0.974
_diffrn_reflns_point_group_measured_fraction_max 0.974
_diffrn_reflns_theta_full 39.995
_diffrn_reflns_theta_max 39.995
_diffrn_reflns_theta_min 2.773
_exptl_absorpt_coefficient_mu 11.246
_exptl_absorpt_correction_T_max 0.7531
_exptl_absorpt_correction_T_min 0.4981
_exptl_absorpt_correction_type multi-scan
_exptl_absorpt_process_details
;
SADABS-2014/5 (Bruker,2014/5) was used for absorption correction.
wR2(int) was 0.1190 before and 0.0895 after correction.
The Ratio of minimum to maximum transmission is 0.6614.
The \l/2 correction factor is Not present.
;
_exptl_crystal_colour buff
_exptl_crystal_density_diffrn 1.652
_exptl_crystal_description flakiness
_exptl_crystal_F_000 8608
_exptl_crystal_size_max 0.165
_exptl_crystal_size_mid 0.15
_exptl_crystal_size_min 0.03
_refine_diff_density_max 2.529
_refine_diff_density_min -0.953
_refine_diff_density_rms 0.096
_refine_ls_abs_structure_details
;
 Refined as an inversion twin.
;
_refine_ls_abs_structure_Flack 0.233(13)
_refine_ls_extinction_method none
_refine_ls_goodness_of_fit_ref 1.048
_refine_ls_hydrogen_treatment constr
_refine_ls_matrix_type full
_refine_ls_number_parameters 1286
_refine_ls_number_reflns 10154
_refine_ls_number_restraints 3359
_refine_ls_restrained_S_all 0.897
_refine_ls_R_factor_all 0.0536
_refine_ls_R_factor_gt 0.0482
_refine_ls_shift/su_max 0.001
_refine_ls_shift/su_mean 0.000
_refine_ls_structure_factor_coef Fsqd
_refine_ls_weighting_details 'w=1/[\s^2^(Fo^2^)+(0.0777P)^2^+94.6974P] where P=(Fo^2^+2Fc^2^)/3'
_refine_ls_weighting_scheme calc
_refine_ls_wR_factor_gt 0.1249
_refine_ls_wR_factor_ref 0.1281
_reflns_Friedel_coverage 0.896
_reflns_Friedel_fraction_full 0.952
_reflns_Friedel_fraction_max 0.952
_reflns_number_gt 9215
_reflns_number_total 10154
_reflns_threshold_expression 'I > 2\s(I)'
_cod_data_source_file d1dt00289a2.cif
_cod_data_source_block cu_20161116_22_hu43_0m_sq
_cod_depositor_comments 'Adding full bibliography for 7706841--7706842.cif.'
_cod_database_code 7706841
_shelx_shelxl_version_number 2018/3
_shelx_space_group_comment
;
The symmetry employed for this shelxl refinement is uniquely defined
by the following loop, which should always be used as a source of
symmetry information in preference to the above space-group names.
They are only intended as comments.
;
_shelx_estimated_absorpt_t_max 0.729
_shelx_estimated_absorpt_t_min 0.258
_olex2_refinement_description
;
1. Twinned data refinement
 Scales: 0.767(13)
 0.233(13)
2. Fixed Uiso
 At 1.2 times of:
  All C(H) groups, All C(H,H) groups
3. Restrained distances
 C25-C26
 1.4 with sigma of 0.01
 N21-C79
 1.45 with sigma of 0.01
 C41-C39 = C57-N14 = C57-C56 = C4-N8 = C4-C16
 1.6 with sigma of 0.01
 U2-O25 = U2-O26
 1.76 with sigma of 0.01
 U1-O2 = U1-O2
 1.76 with sigma of 0.01
 U4-O18 = U4-O18
 1.76 with sigma of 0.01
 U3-O10 = U3-O9
 1.76 with sigma of 0.01
4. Rigid bond restraints
 U2, O25
 with sigma for 1-2 distances of 0.02 and sigma for 1-3 distances of 0.01
 U4, O17
 with sigma for 1-2 distances of 0.02 and sigma for 1-3 distances of 0.01
 U4, O18
 with sigma for 1-2 distances of 0.02 and sigma for 1-3 distances of 0.01
5. Uiso/Uaniso restraints and constraints
C1 \\sim C2 \\sim C3 \\sim C4 \\sim C8 \\sim C7 \\sim C6 \\sim C5 \\sim C9
\\sim C10 \\sim C11 \\sim C12 \\sim C13 \\sim C16 \\sim C15 \\sim C14 \\sim C18
\\sim C17 \\sim C19 \\sim C20 \\sim C21 \\sim C78 \\sim C76 \\sim C77 \\sim C85
\\sim C23 \\sim C24 \\sim C25 \\sim C26 \\sim C27 \\sim C28 \\sim C29 \\sim C30
\\sim C35 \\sim C34 \\sim C33 \\sim C32 \\sim C31 \\sim C36 \\sim C37 \\sim C39
\\sim C38 \\sim C41 \\sim C40 \\sim C49 \\sim C50 \\sim C51 \\sim C52 \\sim C53
\\sim C54 \\sim C55 \\sim C56 \\sim C57 \\sim C58 \\sim C59 \\sim C60 \\sim C61
\\sim C62 \\sim C63 \\sim C64 \\sim C65 \\sim C66 \\sim C67 \\sim C69 \\sim C68
\\sim C70 \\sim C71 \\sim C72 \\sim C73 \\sim C74 \\sim C75 \\sim C79 \\sim C80
\\sim C81 \\sim C82 \\sim C83 \\sim C84 \\sim C48 \\sim C47 \\sim C46 \\sim C45
\\sim C44 \\sim C43 \\sim C42: within 3.8A with sigma of 0.005 and sigma for
terminal atoms of 0.01 within 3.8A
O1 \\sim O2 \\sim O3 \\sim O4 \\sim O8 \\sim O7 \\sim O6 \\sim O5 \\sim O9
\\sim O10 \\sim O11 \\sim O12 \\sim O13 \\sim O16 \\sim O15 \\sim O14 \\sim O18
\\sim O17 \\sim O19 \\sim O20 \\sim O21 \\sim O34 \\sim O23 \\sim O24 \\sim O25
\\sim O26 \\sim O27 \\sim O28 \\sim O29 \\sim O30 \\sim O32 \\sim O31: within
3.8A with sigma of 0.005 and sigma for terminal atoms of 0.01 within 3.8A
Uanis(N21) \\sim Ueq, Uanis(N25) \\sim Ueq, Uanis(N24) \\sim Ueq, Uanis(C85)
\\sim Ueq, Uanis(C51) \\sim Ueq, Uanis(N18) \\sim Ueq, Uanis(C78) \\sim Ueq,
Uanis(C62) \\sim Ueq, Uanis(C77) \\sim Ueq: with sigma of 0.01 and sigma for
terminal atoms of 0.02
Uanis(N22) \\sim Ueq: with sigma of 0.001 and sigma for terminal atoms of 0.002
Uanis(C39) \\sim Ueq, Uanis(O16) \\sim Ueq, Uanis(O15) \\sim Ueq, Uanis(O20)
\\sim Ueq, Uanis(C24) \\sim Ueq, Uanis(N22) \\sim Ueq: with sigma of 0.01 and
sigma for terminal atoms of 0.02
6. Rigid body (RIGU) restrains
 All non-hydrogen atoms
 with sigma for 1-2 distances of 0.004 and sigma for 1-3 distances of 0.004
7.a Ternary CH refined with riding coordinates:
 C11(H11), C17(H17), C23(H23), C26(H26), C34(H34), C41(H41), C54(H54),
 C61(H61), C69(H69), C71(H71), C83(H83), C44(H44)
7.b Secondary CH2 refined with riding coordinates:
 C4(H4A,H4B), C8(H8A,H8B), C9(H9A,H9B), C10(H10A,H10B), C12(H12A,H12B),
 C16(H16A,H16B), C15(H15A,H15B), C14(H14A,H14B), C19(H19A,H19B), C20(H20A,H20B),
  C21(H21A,H21B), C78(H78A,H78B), C27(H27A,H27B), C28(H28A,H28B), C29(H29A,
 H29B), C30(H30A,H30B), C35(H35A,H35B), C33(H33A,H33B), C32(H32A,H32B),
 C31(H31A,H31B), C37(H37A,H37B), C39(H39A,H39B), C38(H38A,H38B), C40(H40A,H40B),
  C52(H52A,H52B), C53(H53A,H53B), C56(H56A,H56B), C57(H57A,H57B), C58(H58A,
 H58B), C59(H59A,H59B), C60(H60A,H60B), C62(H62A,H62B), C64(H64A,H64B),
 C65(H65A,H65B), C66(H66A,H66B), C67(H67A,H67B), C72(H72A,H72B), C73(H73A,H73B),
  C74(H74A,H74B), C75(H75A,H75B), C79(H79A,H79B), C80(H80A,H80B), C81(H81A,
 H81B), C82(H82A,H82B), C48(H48A,H48B), C47(H47A,H47B), C46(H46A,H46B),
 C45(H45A,H45B)
7.c Fitted hexagon refined as free rotating group:
 N22(C76,N24,C77,N25,C85)
;
_platon_squeeze_special_details
;
A solvent mask was calculated and 2943 electrons were 
found in a volume of 8866\%A^3^ in 1 void per unit cell. 
This is consistent with the presence of 16[C3H7NO] and 
4[NC2H8]+ cations per Formula Unit which account for 2992
electrons per unit cell.
;
_platon_squeeze_void_probe_radius 1.20
_olex2_submission_special_instructions 'No special instructions were received'

loop_
_space_group_symop_operation_xyz
'x, y, z'
'-x, y, -z'
'x+1/2, y+1/2, z'
'-x+1/2, y+1/2, -z'

loop_
_atom_site_label
_atom_site_type_symbol
_atom_site_fract_x
_atom_site_fract_y
_atom_site_fract_z
_atom_site_U_iso_or_equiv
_atom_site_adp_type
_atom_site_occupancy
_atom_site_site_symmetry_order
_atom_site_calc_flag
_atom_site_refinement_flags_posn
_atom_site_refinement_flags_adp
_atom_site_refinement_flags_occupancy
_atom_site_disorder_assembly
_atom_site_disorder_group
U1 U 0.36541(6) 0.55590(5) 0.40211(5) 0.0705(5) Uani 1 1 d D . . . .
C1 C 0.0706(18) 0.3354(15) 0.3681(15) 0.067(3) Uani 1 1 d . U . . .
O1 O 0.3840(11) 0.5732(8) 0.4633(10) 0.074(4) Uani 1 1 d . U . . .
N1 N 0.0942(14) 0.3596(11) 0.4067(12) 0.070(8) Uani 1 1 d . . . . .
U2 U 0.07987(6) 0.54662(5) 0.12659(4) 0.0602(5) Uani 1 1 d D U . . .
O2 O 0.3432(10) 0.5379(8) 0.3417(5) 0.082(4) Uani 1 1 d D U . . .
C2 C 0.0774(19) 0.4054(14) 0.4060(15) 0.066(3) Uani 1 1 d . U . . .
N2 N 0.0235(13) 0.3538(10) 0.3292(10) 0.056(7) Uani 1 1 d . . . . .
C3 C 0.0115(19) 0.4010(14) 0.3370(15) 0.064(3) Uani 1 1 d . U . . .
N3 N 0.0380(13) 0.4304(10) 0.3762(11) 0.056(7) Uani 1 1 d . . . . .
U3 U 0.32051(6) 0.26138(6) 0.24169(6) 0.0764(5) Uani 1 1 d D . . . .
O3 O 0.3123(11) 0.4851(9) 0.4254(10) 0.079(4) Uani 1 1 d . U . . .
U4 U 0.49336(6) 0.54717(5) 0.12572(4) 0.0578(4) Uani 1 1 d D U . . .
C4 C 0.0740(15) 0.4035(12) -0.0622(10) 0.066(4) Uani 1 1 d D U . . .
H4A H 0.078244 0.367340 -0.059907 0.079 Uiso 1 1 calc R U . . .
H4B H 0.033523 0.411499 -0.082430 0.079 Uiso 1 1 calc R U . . .
O4 O 0.2549(10) 0.5556(9) 0.4088(9) 0.078(4) Uani 1 1 d . U . . .
N4 N 0.0801(14) 0.2884(10) 0.3624(10) 0.065(6) Uani 1 1 d . . . . .
N8 N 0.1257(12) 0.4268(10) -0.0843(11) 0.065(7) Uani 1 1 d D . . . .
O8 O 0.4322(11) 0.4839(9) 0.4255(9) 0.078(4) Uani 1 1 d . U . . .
C8 C 0.3289(17) 0.4778(13) -0.0860(13) 0.066(4) Uani 1 1 d . U . . .
H8A H 0.287868 0.489234 -0.102217 0.080 Uiso 1 1 calc R U . . .
H8B H 0.356767 0.487422 -0.106410 0.080 Uiso 1 1 calc R U . . .
N7 N 0.2475(14) 0.2944(12) -0.0135(11) 0.071(8) Uani 1 1 d . . . . .
O7 O 0.4718(10) 0.5512(10) 0.4032(9) 0.077(4) Uani 1 1 d . U . . .
C7 C 0.2799(19) 0.4042(14) -0.0708(14) 0.066(3) Uani 1 1 d . U . . .
N6 N 0.1066(13) 0.4345(10) 0.4487(10) 0.059(6) Uani 1 1 d . . . . .
C6 C 0.2419(18) 0.3396(14) -0.0346(14) 0.066(3) Uani 1 1 d . U . . .
O6 O 0.4069(12) 0.6358(9) 0.3821(10) 0.079(4) Uani 1 1 d . U . . .
N5 N -0.0330(14) 0.4202(10) 0.3054(11) 0.066(7) Uani 1 1 d . . . . .
C5 C 0.1775(19) 0.4022(14) -0.0695(14) 0.066(3) Uani 1 1 d . U . . .
O5 O 0.3123(11) 0.6361(8) 0.3822(10) 0.079(4) Uani 1 1 d . U . . .
O9 O 0.3237(12) 0.1968(6) 0.2414(10) 0.098(4) Uani 1 1 d D U . . .
N9 N 0.3282(14) 0.4278(11) -0.0828(10) 0.064(6) Uani 1 1 d . . . . .
C9 C 0.3486(17) 0.5044(13) -0.0364(13) 0.066(4) Uani 1 1 d . U . . .
H9A H 0.318435 0.498746 -0.016866 0.080 Uiso 1 1 calc R U . . .
H9B H 0.351886 0.540178 -0.041288 0.080 Uiso 1 1 calc R U . . .
N10 N 0.2894(14) 0.3624(11) -0.0451(11) 0.068(8) Uani 1 1 d . . . . .
C10 C 0.3878(17) 0.4033(14) -0.0631(13) 0.067(4) Uani 1 1 d . U . . .
H10A H 0.416972 0.411369 -0.082964 0.080 Uiso 1 1 calc R U . . .
H10B H 0.382898 0.367229 -0.062591 0.080 Uiso 1 1 calc R U . . .
O10 O 0.3146(12) 0.3261(6) 0.2390(10) 0.097(4) Uani 1 1 d D U . . .
C11 C 0.4130(17) 0.4825(12) -0.0093(13) 0.067(4) Uani 1 1 d . U . . .
H11 H 0.443256 0.493305 -0.027738 0.080 Uiso 1 1 calc R U . . .
O11 O 0.2123(11) 0.2604(12) 0.2466(10) 0.093(4) Uani 1 1 d . U . . .
N11 N 0.1819(13) 0.3604(11) -0.0458(10) 0.058(7) Uani 1 1 d . . . . .
O12 O 0.2809(12) 0.2618(12) 0.3145(9) 0.096(4) Uani 1 1 d . U . . .
C12 C 0.4094(17) 0.4232(12) -0.0124(13) 0.067(4) Uani 1 1 d . U . . .
H12A H 0.450069 0.409572 0.001714 0.080 Uiso 1 1 calc R U . . .
H12B H 0.381775 0.411481 0.007426 0.080 Uiso 1 1 calc R U . . .
N12 N 0.2257(14) 0.4255(11) -0.0836(11) 0.069(7) Uani 1 1 d . . . . .
N13 N 0.6273(12) 0.2877(10) 0.3633(10) 0.057(6) Uani 1 1 d . . . . .
C13 C 0.4326(18) 0.5005(14) 0.0383(14) 0.066(4) Uani 1 1 d . U . . .
O13 O 0.4038(12) 0.2628(12) 0.3157(9) 0.096(4) Uani 1 1 d . U . . .
N16 N 0.6678(12) 0.3556(10) 0.3287(11) 0.055(7) Uani 1 1 d . . . . .
C16 C 0.0829(17) 0.4272(12) -0.0102(10) 0.065(4) Uani 1 1 d D U . . .
H16A H 0.050022 0.415361 0.004471 0.078 Uiso 1 1 calc R U . . .
H16B H 0.121547 0.415194 0.010097 0.078 Uiso 1 1 calc R U . . .
O16 O 0.2479(11) 0.2605(12) 0.1623(9) 0.096(4) Uani 1 1 d . U . . .
N15 N 0.6498(13) 0.4349(9) 0.4469(10) 0.056(6) Uani 1 1 d . . . . .
O15 O 0.3399(13) 0.2631(12) 0.1582(10) 0.097(4) Uani 1 1 d . U . . .
C15 C 0.1301(17) 0.5005(13) -0.0381(13) 0.065(4) Uani 1 1 d . U . . .
H15A H 0.124135 0.536314 -0.042282 0.079 Uiso 1 1 calc R U . . .
H15B H 0.172206 0.494476 -0.020028 0.079 Uiso 1 1 calc R U . . .
N14 N 0.7103(12) 0.4205(8) 0.3030(10) 0.053(6) Uani 1 1 d D . . . .
O14 O 0.4289(11) 0.2576(12) 0.2506(10) 0.094(4) Uani 1 1 d . U . . .
C14 C 0.1195(17) 0.4768(13) -0.0849(13) 0.065(4) Uani 1 1 d . U . . .
H14A H 0.078037 0.484953 -0.102931 0.078 Uiso 1 1 calc R U . . .
H14B H 0.147931 0.490822 -0.102859 0.078 Uiso 1 1 calc R U . . .
N18 N 0.6826(13) 0.4309(10) 0.3742(10) 0.058(7) Uani 1 1 d . U . . .
C18 C 0.0884(17) 0.4991(14) 0.0426(14) 0.064(4) Uani 1 1 d . U . . .
O18 O 0.4403(9) 0.5288(8) 0.1579(8) 0.089(4) Uani 1 1 d D U . . .
N17 N 0.6390(13) 0.3611(10) 0.4045(10) 0.059(7) Uani 1 1 d . . . . .
C17 C 0.0833(17) 0.4784(12) -0.0086(13) 0.065(4) Uani 1 1 d . U . . .
H17 H 0.042338 0.488632 -0.027388 0.078 Uiso 1 1 calc R U . . .
O17 O 0.5493(13) 0.5644(8) 0.0962(9) 0.084(4) Uani 1 1 d . U . . .
N19 N 0.3387(12) 0.7958(10) 0.3099(11) 0.060(6) Uani 1 1 d . . . . .
C19 C 0.1980(16) 0.2775(14) 0.0066(12) 0.066(4) Uani 1 1 d . U . . .
H19A H 0.187266 0.243605 -0.004797 0.079 Uiso 1 1 calc R U . . .
H19B H 0.162299 0.298516 -0.005732 0.079 Uiso 1 1 calc R U . . .
O19 O 0.5067(13) 0.6263(8) 0.1705(9) 0.084(4) Uani 1 1 d . U . . .
N20 N 0.3997(13) 0.7883(10) 0.1673(11) 0.065(6) Uani 1 1 d . . . . .
C20 C 0.2128(16) 0.2780(13) 0.0631(12) 0.067(4) Uani 1 1 d . U . . .
H20A H 0.209931 0.312083 0.074246 0.081 Uiso 1 1 calc R U . . .
H20B H 0.181965 0.258238 0.074161 0.081 Uiso 1 1 calc R U . . .
O20 O 0.4361(13) 0.6239(9) 0.1034(10) 0.087(4) Uani 1 1 d . U . . .
C21 C 0.3096(16) 0.2774(14) 0.0102(12) 0.066(4) Uani 1 1 d . U . . .
H21A H 0.314063 0.242618 0.001663 0.080 Uiso 1 1 calc R U . . .
H21B H 0.339435 0.296843 -0.002286 0.080 Uiso 1 1 calc R U . . .
N21 N 0.1949(12) 0.7879(9) 0.1658(10) 0.057(6) Uani 1 1 d D U . . .
O21 O 0.4143(12) 0.5426(10) 0.0495(9) 0.088(4) Uani 1 1 d . U . . .
C78 C 0.3223(17) 0.2818(13) 0.0606(13) 0.067(4) Uani 1 1 d . U . . .
H78A H 0.325689 0.317145 0.068969 0.081 Uiso 1 1 calc R U . . .
H78B H 0.362165 0.266631 0.074133 0.081 Uiso 1 1 calc R U . . .
N22 N 0.2627(8) 0.7845(7) 0.2402(7) 0.056(6) Uani 1 1 d G U . . .
C76 C 0.3227(10) 0.7845(7) 0.2657(5) 0.060(3) Uani 1 1 d G U . . .
N24 N 0.3689(7) 0.7865(7) 0.2411(7) 0.061(6) Uani 1 1 d G U . . .
C77 C 0.3550(8) 0.7886(7) 0.1911(7) 0.059(3) Uani 1 1 d G U . . .
N25 N 0.2950(10) 0.7886(7) 0.1655(5) 0.060(6) Uani 1 1 d G U . . .
C85 C 0.2488(7) 0.7866(7) 0.1901(7) 0.059(3) Uani 1 1 d G U . . .
O34 O 0.4687(13) 0.4768(9) 0.0717(9) 0.085(4) Uani 1 1 d . U . . .
O23 O 0.5570(13) 0.4749(8) 0.1555(9) 0.083(4) Uani 1 1 d . U . . .
C23 C 0.2745(16) 0.2580(14) 0.0859(13) 0.068(4) Uani 1 1 d . U . . .
H23 H 0.272960 0.222636 0.076363 0.081 Uiso 1 1 calc R U . . .
C24 C 0.2891(18) 0.2578(14) 0.1383(14) 0.068(4) Uani 1 1 d . U . . .
O24 O 0.5781(12) 0.5426(9) 0.1987(8) 0.085(4) Uani 1 1 d . U . . .
O25 O 0.0087(8) 0.5651(7) 0.0942(8) 0.082(4) Uani 1 1 d D U . . .
C25 C 0.2240(16) 0.2605(14) 0.2940(14) 0.070(4) Uani 1 1 d D U . . .
C26 C 0.1770(16) 0.2517(14) 0.3170(13) 0.069(4) Uani 1 1 d D U . . .
H26 H 0.174447 0.215396 0.320885 0.083 Uiso 1 1 calc R U . . .
O26 O 0.1521(8) 0.5286(7) 0.1571(8) 0.087(4) Uani 1 1 d D U . . .
O27 O 0.0701(13) 0.4761(8) 0.0721(9) 0.082(4) Uani 1 1 d . U . . .
C27 C 0.1124(16) 0.2696(14) 0.2884(13) 0.069(4) Uani 1 1 d . U . . .
H27A H 0.114058 0.305149 0.281876 0.083 Uiso 1 1 calc R U . . .
H27B H 0.101557 0.252319 0.257063 0.083 Uiso 1 1 calc R U . . .
O28 O 0.1136(12) 0.5405(9) 0.0501(8) 0.083(4) Uani 1 1 d . U . . .
C28 C 0.0634(16) 0.2600(14) 0.3164(13) 0.069(4) Uani 1 1 d . U . . .
H28A H 0.023459 0.270692 0.297192 0.082 Uiso 1 1 calc R U . . .
H28B H 0.061259 0.224512 0.323342 0.082 Uiso 1 1 calc R U . . .
O29 O 0.0333(13) 0.4762(8) 0.1555(9) 0.082(4) Uani 1 1 d . U . . .
C29 C 0.1919(17) 0.2751(13) 0.3704(13) 0.069(4) Uani 1 1 d . U . . .
H29A H 0.227552 0.258395 0.390619 0.083 Uiso 1 1 calc R U . . .
H29B H 0.201932 0.310295 0.368566 0.083 Uiso 1 1 calc R U . . .
O30 O 0.0369(12) 0.5413(9) 0.1991(8) 0.084(4) Uani 1 1 d . U . . .
C30 C 0.1405(16) 0.2701(13) 0.3929(13) 0.069(4) Uani 1 1 d . U . . .
H30A H 0.149584 0.288270 0.423751 0.082 Uiso 1 1 calc R U . . .
H30B H 0.136070 0.234998 0.400438 0.082 Uiso 1 1 calc R U . . .
C35 C -0.0224(17) 0.4196(11) 0.2198(13) 0.063(4) Uani 1 1 d . U . . .
H35A H -0.041199 0.407330 0.187057 0.076 Uiso 1 1 calc R U . . .
H35B H 0.019899 0.407617 0.228233 0.076 Uiso 1 1 calc R U . . .
C34 C -0.0216(17) 0.4775(12) 0.2184(13) 0.063(4) Uani 1 1 d . U . . .
H34 H -0.063515 0.488408 0.202782 0.076 Uiso 1 1 calc R U . . .
C33 C -0.0535(17) 0.3998(12) 0.2525(13) 0.064(4) Uani 1 1 d . U . . .
H33A H -0.048074 0.363762 0.253345 0.077 Uiso 1 1 calc R U . . .
H33B H -0.097247 0.406506 0.240442 0.077 Uiso 1 1 calc R U . . .
O32 O 0.1255(13) 0.6234(8) 0.1050(10) 0.083(4) Uani 1 1 d . U . . .
C32 C -0.0430(17) 0.4752(12) 0.3024(13) 0.064(4) Uani 1 1 d . U . . .
H32A H -0.086312 0.481889 0.288499 0.077 Uiso 1 1 calc R U . . .
H32B H -0.032658 0.489102 0.335400 0.077 Uiso 1 1 calc R U . . .
O31 O 0.0917(13) 0.6256(8) 0.1699(10) 0.082(4) Uani 1 1 d . U . . .
C31 C -0.0053(18) 0.5004(12) 0.2720(13) 0.064(4) Uani 1 1 d . U . . .
H31A H 0.038230 0.495627 0.286764 0.076 Uiso 1 1 calc R U . . .
H31B H -0.013832 0.536041 0.270532 0.076 Uiso 1 1 calc R U . . .
C36 C 0.0187(17) 0.4976(13) 0.1898(14) 0.063(4) Uani 1 1 d . U . . .
C37 C 0.1046(17) 0.4881(12) 0.4453(14) 0.066(4) Uani 1 1 d . U . . .
H37A H 0.110448 0.502130 0.478117 0.079 Uiso 1 1 calc R U . . .
H37B H 0.064204 0.498349 0.426584 0.079 Uiso 1 1 calc R U . . .
C39 C 0.1532(14) 0.5090(12) 0.4212(13) 0.066(4) Uani 1 1 d D U . . .
H39A H 0.153156 0.545240 0.423200 0.080 Uiso 1 1 calc R U . . .
H39B H 0.143414 0.499779 0.386625 0.080 Uiso 1 1 calc R U . . .
C38 C 0.1663(17) 0.4154(13) 0.4749(14) 0.066(4) Uani 1 1 d . U . . .
H38A H 0.164737 0.379156 0.475862 0.080 Uiso 1 1 calc R U . . .
H38B H 0.175234 0.427587 0.508503 0.080 Uiso 1 1 calc R U . . .
C41 C 0.2190(14) 0.4888(12) 0.4462(14) 0.067(4) Uani 1 1 d D U . . .
H41 H 0.228073 0.501727 0.479978 0.080 Uiso 1 1 calc R U . . .
C40 C 0.2177(17) 0.4314(12) 0.4508(14) 0.066(4) Uani 1 1 d . U . . .
H40A H 0.211376 0.416381 0.418356 0.080 Uiso 1 1 calc R U . . .
H40B H 0.257064 0.419693 0.470315 0.080 Uiso 1 1 calc R U . . .
C49 C 0.6453(17) 0.3372(13) 0.3660(14) 0.061(3) Uani 1 1 d . U . . .
C50 C 0.6588(17) 0.4074(13) 0.4058(14) 0.059(3) Uani 1 1 d . U . . .
C51 C 0.6835(17) 0.4035(13) 0.3345(14) 0.059(3) Uani 1 1 d . U . . .
C52 C 0.7024(17) 0.4016(12) 0.2554(12) 0.059(4) Uani 1 1 d . U . . .
H52A H 0.699692 0.365363 0.256386 0.071 Uiso 1 1 calc R U . . .
H52B H 0.738270 0.410096 0.242809 0.071 Uiso 1 1 calc R U . . .
C53 C 0.6477(16) 0.4210(11) 0.2224(13) 0.060(4) Uani 1 1 d . U . . .
H53A H 0.611503 0.411472 0.233951 0.072 Uiso 1 1 calc R U . . .
H53B H 0.643979 0.406861 0.189819 0.072 Uiso 1 1 calc R U . . .
C54 C 0.6513(17) 0.4768(11) 0.2197(12) 0.060(4) Uani 1 1 d . U . . .
H54 H 0.684790 0.486365 0.204112 0.072 Uiso 1 1 calc R U . . .
C55 C 0.5888(18) 0.4986(13) 0.1895(14) 0.060(4) Uani 1 1 d . U . . .
C56 C 0.6631(14) 0.4973(12) 0.2692(11) 0.060(4) Uani 1 1 d D U . . .
H56A H 0.628251 0.489497 0.283259 0.072 Uiso 1 1 calc R U . . .
H56B H 0.665593 0.533497 0.267080 0.072 Uiso 1 1 calc R U . . .
C57 C 0.7233(13) 0.4778(8) 0.3047(12) 0.059(4) Uani 1 1 d D U . . .
H57A H 0.759664 0.485719 0.292688 0.071 Uiso 1 1 calc R U . . .
H57B H 0.727943 0.491113 0.337680 0.071 Uiso 1 1 calc R U . . .
C58 C 0.6040(16) 0.4183(12) 0.4733(13) 0.059(4) Uani 1 1 d . U . . .
H58A H 0.613708 0.432534 0.506152 0.071 Uiso 1 1 calc R U . . .
H58B H 0.605762 0.382145 0.476463 0.071 Uiso 1 1 calc R U . . .
C59 C 0.6522(16) 0.4882(12) 0.4434(13) 0.059(4) Uani 1 1 d . U . . .
H59A H 0.682050 0.497649 0.424626 0.071 Uiso 1 1 calc R U . . .
H59B H 0.665294 0.502511 0.476085 0.071 Uiso 1 1 calc R U . . .
C60 C 0.5856(16) 0.5095(12) 0.4171(13) 0.058(4) Uani 1 1 d . U . . .
H60A H 0.585389 0.545718 0.419702 0.070 Uiso 1 1 calc R U . . .
H60B H 0.575923 0.500647 0.382494 0.070 Uiso 1 1 calc R U . . .
C61 C 0.5368(16) 0.4870(12) 0.4422(13) 0.059(4) Uani 1 1 d . U . . .
H61 H 0.548309 0.499760 0.475927 0.071 Uiso 1 1 calc R U . . .
C62 C 0.5414(16) 0.4334(11) 0.4478(13) 0.058(4) Uani 1 1 d . U . . .
H62A H 0.530745 0.417697 0.415622 0.070 Uiso 1 1 calc R U . . .
H62B H 0.512183 0.421955 0.466384 0.070 Uiso 1 1 calc R U . . .
C63 C 0.4795(18) 0.5087(13) 0.4225(13) 0.059(4) Uani 1 1 d . U . . .
C64 C 0.4030(16) 0.7828(11) 0.3394(13) 0.060(3) Uani 1 1 d . U . . .
H64A H 0.433927 0.793502 0.322088 0.072 Uiso 1 1 calc R U . . .
H64B H 0.411261 0.799038 0.371287 0.072 Uiso 1 1 calc R U . . .
C65 C 0.2962(16) 0.7843(11) 0.3382(13) 0.060(4) Uani 1 1 d . U . . .
H65A H 0.256262 0.798392 0.322820 0.072 Uiso 1 1 calc R U . . .
H65B H 0.309697 0.799163 0.370626 0.072 Uiso 1 1 calc R U . . .
C66 C 0.2904(16) 0.7292(11) 0.3431(13) 0.060(3) Uani 1 1 d . U . . .
H66A H 0.278495 0.713327 0.311045 0.072 Uiso 1 1 calc R U . . .
H66B H 0.260247 0.720968 0.361959 0.072 Uiso 1 1 calc R U . . .
C67 C 0.4042(16) 0.7300(11) 0.3449(13) 0.060(3) Uani 1 1 d . U . . .
H67A H 0.444597 0.719658 0.363567 0.072 Uiso 1 1 calc R U . . .
H67B H 0.397092 0.714357 0.312710 0.072 Uiso 1 1 calc R U . . .
C69 C 0.3562(15) 0.7127(12) 0.3706(13) 0.060(3) Uani 1 1 d . U . . .
H69 H 0.365018 0.728459 0.403155 0.072 Uiso 1 1 calc R U . . .
C68 C 0.4653(18) 0.6478(13) 0.1374(14) 0.060(4) Uani 1 1 d . U . . .
C70 C 0.3598(19) 0.6577(12) 0.3781(13) 0.059(4) Uani 1 1 d . U . . .
C71 C 0.4590(16) 0.7036(12) 0.1412(13) 0.059(4) Uani 1 1 d . U . . .
H71 H 0.487540 0.718790 0.123436 0.071 Uiso 1 1 calc R U . . .
C72 C 0.3940(16) 0.7187(11) 0.1141(13) 0.060(4) Uani 1 1 d . U . . .
H72A H 0.386916 0.708569 0.079930 0.072 Uiso 1 1 calc R U . . .
H72B H 0.364017 0.701646 0.128666 0.072 Uiso 1 1 calc R U . . .
C73 C 0.3860(16) 0.7725(11) 0.1170(12) 0.060(4) Uani 1 1 d . U . . .
H73A H 0.413109 0.789466 0.099659 0.072 Uiso 1 1 calc R U . . .
H73B H 0.343743 0.781383 0.101369 0.072 Uiso 1 1 calc R U . . .
C74 C 0.4634(15) 0.7744(11) 0.1930(13) 0.059(4) Uani 1 1 d . U . . .
H74A H 0.492510 0.792660 0.178576 0.071 Uiso 1 1 calc R U . . .
H74B H 0.470345 0.784177 0.227329 0.071 Uiso 1 1 calc R U . . .
C75 C 0.4745(17) 0.7233(11) 0.1904(12) 0.059(4) Uani 1 1 d . U . . .
H75A H 0.450782 0.705522 0.210087 0.071 Uiso 1 1 calc R U . . .
H75B H 0.517851 0.716873 0.204506 0.071 Uiso 1 1 calc R U . . .
C79 C 0.1498(14) 0.7743(11) 0.1915(12) 0.059(3) Uani 1 1 d D U . . .
H79A H 0.111686 0.791544 0.176686 0.071 Uiso 1 1 calc R U . . .
H79B H 0.163038 0.785914 0.225169 0.071 Uiso 1 1 calc R U . . .
C80 C 0.1822(16) 0.7721(11) 0.1158(12) 0.060(4) Uani 1 1 d . U . . .
H80A H 0.217285 0.779519 0.101899 0.072 Uiso 1 1 calc R U . . .
H80B H 0.146713 0.790148 0.097039 0.072 Uiso 1 1 calc R U . . .
C81 C 0.1695(16) 0.7171(11) 0.1128(13) 0.060(3) Uani 1 1 d . U . . .
H81A H 0.155761 0.707708 0.078471 0.072 Uiso 1 1 calc R U . . .
H81B H 0.207631 0.699287 0.126232 0.072 Uiso 1 1 calc R U . . .
C82 C 0.1374(17) 0.7212(11) 0.1920(12) 0.059(3) Uani 1 1 d . U . . .
H82A H 0.102404 0.715206 0.206552 0.071 Uiso 1 1 calc R U . . .
H82B H 0.172907 0.703865 0.211675 0.071 Uiso 1 1 calc R U . . .
C83 C 0.1231(17) 0.7012(12) 0.1389(13) 0.059(3) Uani 1 1 d . U . . .
H83 H 0.084416 0.717138 0.121980 0.071 Uiso 1 1 calc R U . . .
C84 C 0.1108(17) 0.6481(13) 0.1385(14) 0.059(4) Uani 1 1 d . U . . .
C48 C 0.6201(15) 0.2627(13) 0.3138(12) 0.063(4) Uani 1 1 d . U . . .
H48A H 0.631607 0.227628 0.317820 0.075 Uiso 1 1 calc R U . . .
H48B H 0.645906 0.278946 0.294811 0.075 Uiso 1 1 calc R U . . .
C47 C 0.5509(15) 0.2682(13) 0.2880(13) 0.062(4) Uani 1 1 d . U . . .
H47A H 0.542813 0.302634 0.277419 0.075 Uiso 1 1 calc R U . . .
H47B H 0.541886 0.247164 0.258882 0.075 Uiso 1 1 calc R U . . .
C46 C 0.5846(15) 0.2685(13) 0.3937(13) 0.063(4) Uani 1 1 d . U . . .
H46A H 0.591231 0.232951 0.399615 0.075 Uiso 1 1 calc R U . . .
H46B H 0.593210 0.285474 0.425314 0.075 Uiso 1 1 calc R U . . .
C45 C 0.5241(16) 0.2771(12) 0.3693(12) 0.062(4) Uani 1 1 d . U . . .
H45A H 0.517085 0.312874 0.365788 0.075 Uiso 1 1 calc R U . . .
H45B H 0.496824 0.263946 0.388821 0.075 Uiso 1 1 calc R U . . .
C44 C 0.5088(16) 0.2539(14) 0.3209(13) 0.063(4) Uani 1 1 d . U . . .
H44 H 0.514404 0.217866 0.326543 0.076 Uiso 1 1 calc R U . . .
C43 C 0.4438(17) 0.2606(13) 0.2939(14) 0.062(4) Uani 1 1 d . U . . .
C42 C 0.2638(18) 0.5083(13) 0.4249(14) 0.067(4) Uani 1 1 d . U . . .

loop_
_atom_site_aniso_label
_atom_site_aniso_U_11
_atom_site_aniso_U_22
_atom_site_aniso_U_33
_atom_site_aniso_U_23
_atom_site_aniso_U_13
_atom_site_aniso_U_12
U1 0.0547(10) 0.0722(10) 0.0856(11) 0.0243(9) 0.0184(8) 0.0015(8)
C1 0.062(7) 0.059(6) 0.081(7) -0.002(6) 0.019(6) -0.004(6)
O1 0.056(8) 0.061(7) 0.111(9) 0.027(7) 0.031(7) 0.001(7)
N1 0.07(2) 0.060(12) 0.080(17) -0.005(11) 0.019(14) -0.007(13)
U2 0.0733(10) 0.0477(8) 0.0658(9) -0.0138(8) 0.0285(8) -0.0149(9)
O2 0.063(8) 0.070(8) 0.115(9) 0.027(7) 0.023(7) 0.002(7)
C2 0.061(7) 0.061(6) 0.078(7) 0.002(6) 0.019(6) -0.006(6)
N2 0.050(16) 0.057(12) 0.072(16) 0.005(12) 0.033(12) -0.013(12)
C3 0.062(7) 0.056(6) 0.076(7) -0.001(6) 0.020(6) -0.007(6)
N3 0.047(16) 0.061(15) 0.067(14) 0.003(10) 0.027(11) -0.010(12)
U3 0.0442(9) 0.0990(12) 0.0876(11) -0.0189(9) 0.0185(8) -0.0072(9)
O3 0.058(7) 0.066(7) 0.115(9) 0.022(7) 0.027(7) 0.000(6)
U4 0.0592(9) 0.0448(8) 0.0629(9) -0.0126(8) 0.0009(7) 0.0089(8)
C4 0.058(8) 0.067(7) 0.072(7) -0.013(6) 0.018(7) 0.002(7)
O4 0.054(7) 0.066(7) 0.119(9) 0.023(7) 0.027(7) 0.001(6)
N4 0.069(14) 0.055(12) 0.072(14) 0.007(11) 0.020(12) -0.013(12)
N8 0.047(13) 0.069(12) 0.081(19) -0.017(12) 0.017(14) 0.004(11)
O8 0.058(7) 0.065(7) 0.114(9) 0.021(7) 0.028(7) 0.004(6)
C8 0.057(8) 0.069(7) 0.074(7) -0.013(6) 0.015(7) -0.001(7)
N7 0.042(12) 0.078(15) 0.095(19) 0.003(15) 0.021(12) -0.001(13)
O7 0.054(7) 0.063(7) 0.119(9) 0.024(7) 0.031(7) 0.004(6)
C7 0.057(7) 0.068(6) 0.074(7) -0.014(6) 0.016(6) -0.001(6)
N6 0.060(13) 0.058(11) 0.063(15) 0.002(11) 0.025(11) -0.003(12)
C6 0.056(6) 0.070(6) 0.075(6) -0.012(6) 0.019(6) -0.001(6)
O6 0.056(7) 0.066(7) 0.120(9) 0.026(7) 0.028(7) 0.004(6)
N5 0.066(17) 0.058(12) 0.073(12) 0.001(11) 0.012(12) -0.012(12)
C5 0.058(7) 0.068(6) 0.073(6) -0.014(6) 0.018(6) 0.002(6)
O5 0.055(7) 0.067(7) 0.120(9) 0.028(7) 0.029(7) 0.001(6)
O9 0.063(8) 0.138(9) 0.095(8) -0.012(8) 0.020(7) -0.007(7)
N9 0.055(12) 0.077(12) 0.060(17) -0.019(12) 0.015(12) -0.008(11)
C9 0.057(7) 0.067(7) 0.074(7) -0.014(6) 0.015(7) -0.002(6)
N10 0.054(15) 0.069(16) 0.09(2) -0.015(13) 0.029(16) 0.000(12)
C10 0.058(8) 0.068(7) 0.074(7) -0.014(6) 0.015(7) -0.002(7)
O10 0.058(8) 0.141(9) 0.094(8) -0.016(8) 0.022(7) -0.004(8)
C11 0.058(7) 0.068(7) 0.074(7) -0.013(6) 0.015(7) -0.001(6)
O11 0.052(7) 0.141(9) 0.091(7) -0.012(8) 0.029(6) -0.009(7)
N11 0.047(13) 0.075(15) 0.046(18) -0.019(12) -0.002(14) -0.002(12)
O12 0.056(7) 0.144(9) 0.092(7) -0.011(8) 0.023(6) -0.008(8)
C12 0.058(7) 0.067(7) 0.074(7) -0.013(6) 0.014(7) -0.002(6)
N12 0.050(13) 0.090(19) 0.07(2) -0.012(14) 0.013(15) 0.004(12)
N13 0.047(15) 0.051(12) 0.068(14) -0.001(11) 0.003(12) 0.002(12)
C13 0.058(8) 0.065(8) 0.074(8) -0.014(7) 0.014(7) -0.001(7)
O13 0.056(7) 0.142(9) 0.092(7) -0.013(8) 0.023(6) -0.007(7)
N16 0.029(17) 0.054(11) 0.084(17) 0.004(12) 0.018(14) 0.020(12)
C16 0.059(7) 0.067(7) 0.072(7) -0.014(6) 0.018(7) 0.002(7)
O16 0.062(7) 0.137(8) 0.091(7) -0.011(7) 0.025(6) -0.008(7)
N15 0.054(15) 0.051(11) 0.063(15) -0.005(11) 0.012(13) 0.006(12)
O15 0.063(7) 0.138(8) 0.093(7) -0.011(7) 0.022(6) -0.008(7)
C15 0.059(7) 0.067(7) 0.072(7) -0.013(6) 0.018(7) 0.001(7)
N14 0.045(17) 0.053(11) 0.058(11) -0.001(10) 0.005(11) 0.004(12)
O14 0.055(7) 0.140(9) 0.091(7) -0.011(8) 0.022(6) -0.009(7)
C14 0.058(8) 0.067(7) 0.072(7) -0.013(6) 0.019(7) 0.001(7)
N18 0.055(14) 0.056(12) 0.060(11) 0.004(8) 0.011(11) 0.008(11)
C18 0.059(8) 0.064(8) 0.071(8) -0.014(7) 0.019(7) -0.001(7)
O18 0.102(9) 0.063(7) 0.087(8) -0.021(7) -0.007(7) 0.018(7)
N17 0.06(2) 0.052(12) 0.063(15) -0.009(11) 0.002(15) 0.001(12)
C17 0.059(7) 0.067(7) 0.072(7) -0.013(6) 0.018(7) 0.001(7)
O17 0.103(9) 0.056(7) 0.082(8) -0.020(7) -0.002(7) 0.018(7)
N19 0.037(12) 0.067(16) 0.075(11) -0.006(12) 0.010(9) -0.012(12)
C19 0.055(6) 0.071(7) 0.076(7) -0.010(7) 0.020(6) -0.002(6)
O19 0.099(8) 0.057(7) 0.081(7) -0.019(6) -0.008(7) 0.019(6)
N20 0.058(12) 0.059(16) 0.078(13) 0.003(12) 0.015(10) 0.005(13)
C20 0.056(6) 0.072(7) 0.076(7) -0.011(7) 0.019(6) -0.001(6)
O20 0.099(8) 0.062(7) 0.085(7) -0.016(6) -0.008(6) 0.019(6)
C21 0.055(6) 0.071(7) 0.076(7) -0.011(7) 0.020(6) -0.001(6)
N21 0.055(9) 0.050(12) 0.064(10) 0.006(9) 0.012(8) -0.003(10)
O21 0.099(8) 0.065(7) 0.086(7) -0.019(6) -0.008(7) 0.019(7)
C78 0.056(6) 0.072(7) 0.076(7) -0.011(6) 0.019(6) -0.001(6)
N22 0.056(6) 0.056(6) 0.056(6) -0.0009(18) 0.013(2) 0.0024(18)
C76 0.053(6) 0.052(6) 0.074(6) 0.006(6) 0.014(5) -0.004(5)
N24 0.056(11) 0.061(13) 0.063(9) -0.007(11) 0.006(9) -0.023(11)
C77 0.055(6) 0.051(6) 0.073(6) 0.001(5) 0.016(5) 0.001(5)
N25 0.058(9) 0.055(13) 0.066(12) 0.004(11) 0.013(8) -0.001(11)
C85 0.057(6) 0.052(6) 0.070(5) 0.001(5) 0.017(5) -0.002(5)
O34 0.100(8) 0.059(7) 0.084(7) -0.021(6) -0.007(7) 0.016(7)
O23 0.099(8) 0.055(7) 0.082(8) -0.017(6) -0.008(7) 0.017(7)
C23 0.056(7) 0.072(7) 0.076(7) -0.011(7) 0.019(6) -0.001(6)
C24 0.058(7) 0.072(8) 0.076(7) -0.010(7) 0.017(6) -0.001(7)
O24 0.101(8) 0.055(7) 0.083(7) -0.016(7) -0.010(7) 0.018(7)
O25 0.121(10) 0.056(7) 0.083(8) -0.012(7) 0.055(8) -0.031(7)
C25 0.064(7) 0.062(8) 0.084(7) -0.004(7) 0.018(7) -0.003(8)
C26 0.063(7) 0.061(8) 0.084(7) -0.004(7) 0.017(7) -0.005(7)
O26 0.123(10) 0.060(7) 0.089(8) -0.020(7) 0.048(8) -0.029(7)
O27 0.122(10) 0.055(7) 0.083(8) -0.022(6) 0.051(7) -0.025(7)
C27 0.064(7) 0.060(7) 0.083(7) -0.004(7) 0.018(6) -0.003(7)
O28 0.121(10) 0.060(7) 0.085(8) -0.020(6) 0.056(7) -0.026(7)
C28 0.063(7) 0.060(7) 0.083(7) -0.003(7) 0.018(7) -0.003(7)
O29 0.122(10) 0.054(7) 0.083(8) -0.013(6) 0.050(7) -0.028(7)
C29 0.063(7) 0.061(7) 0.083(7) -0.003(7) 0.018(6) -0.004(7)
O30 0.124(10) 0.058(7) 0.085(8) -0.014(7) 0.050(7) -0.028(7)
C30 0.064(7) 0.060(7) 0.083(7) -0.003(7) 0.018(6) -0.003(7)
C35 0.063(8) 0.053(7) 0.076(8) -0.002(6) 0.020(7) -0.008(6)
C34 0.064(8) 0.053(7) 0.075(8) -0.002(7) 0.020(7) -0.008(7)
C33 0.064(8) 0.054(7) 0.076(7) -0.002(6) 0.020(7) -0.008(6)
O32 0.121(10) 0.060(7) 0.084(8) -0.016(6) 0.056(7) -0.030(7)
C32 0.064(8) 0.055(7) 0.076(8) -0.003(6) 0.019(7) -0.008(7)
O31 0.121(10) 0.057(7) 0.083(8) -0.016(6) 0.052(7) -0.027(7)
C31 0.064(8) 0.054(7) 0.076(8) -0.002(6) 0.020(7) -0.007(6)
C36 0.063(8) 0.052(7) 0.074(8) -0.003(7) 0.021(7) -0.009(7)
C37 0.060(7) 0.061(7) 0.078(8) 0.004(6) 0.019(7) -0.006(6)
C39 0.060(7) 0.062(6) 0.078(7) 0.004(6) 0.018(6) -0.006(6)
C38 0.061(7) 0.061(7) 0.078(8) 0.005(6) 0.018(7) -0.006(6)
C41 0.060(7) 0.062(7) 0.078(8) 0.005(7) 0.017(7) -0.006(6)
C40 0.060(7) 0.062(6) 0.078(8) 0.004(6) 0.018(6) -0.006(6)
C49 0.056(6) 0.056(6) 0.071(6) -0.005(6) 0.013(6) -0.001(6)
C50 0.058(6) 0.054(6) 0.065(6) -0.002(5) 0.016(6) 0.005(5)
C51 0.060(6) 0.053(5) 0.065(6) -0.002(5) 0.014(5) 0.005(5)
C52 0.061(7) 0.052(6) 0.064(7) -0.003(6) 0.013(6) 0.006(6)
C53 0.062(7) 0.052(6) 0.065(7) -0.003(6) 0.012(6) 0.007(6)
C54 0.062(7) 0.052(6) 0.065(7) -0.003(6) 0.012(6) 0.006(6)
C55 0.063(8) 0.051(7) 0.064(8) -0.005(7) 0.011(7) 0.008(7)
C56 0.062(7) 0.051(6) 0.065(7) -0.003(6) 0.013(6) 0.006(6)
C57 0.061(7) 0.052(6) 0.064(7) -0.003(6) 0.014(6) 0.007(6)
C58 0.059(7) 0.055(6) 0.064(7) -0.002(6) 0.017(6) 0.006(6)
C59 0.058(7) 0.054(6) 0.065(7) -0.003(6) 0.016(7) 0.006(6)
C60 0.059(7) 0.054(6) 0.064(7) -0.002(6) 0.017(6) 0.006(6)
C61 0.058(7) 0.055(6) 0.065(7) -0.002(6) 0.017(7) 0.006(6)
C62 0.058(7) 0.054(6) 0.063(7) -0.002(6) 0.017(6) 0.005(6)
C63 0.058(7) 0.055(7) 0.064(8) -0.001(6) 0.018(7) 0.006(6)
C64 0.052(6) 0.052(6) 0.075(7) 0.009(7) 0.013(6) -0.004(6)
C65 0.052(7) 0.053(6) 0.075(7) 0.008(7) 0.014(6) -0.003(6)
C66 0.052(6) 0.053(6) 0.075(7) 0.009(7) 0.014(6) -0.004(6)
C67 0.052(6) 0.052(6) 0.075(7) 0.009(7) 0.013(6) -0.004(6)
C69 0.052(6) 0.053(6) 0.075(7) 0.009(7) 0.013(6) -0.003(6)
C68 0.055(8) 0.052(7) 0.074(8) -0.002(7) 0.018(7) 0.005(7)
C70 0.051(7) 0.052(7) 0.074(8) 0.010(7) 0.014(6) -0.004(6)
C71 0.054(7) 0.051(7) 0.074(7) 0.000(6) 0.018(6) 0.003(7)
C72 0.055(7) 0.052(6) 0.074(7) 0.000(6) 0.017(6) 0.004(6)
C73 0.054(7) 0.052(6) 0.074(7) 0.001(6) 0.018(6) 0.003(6)
C74 0.054(7) 0.051(6) 0.074(7) 0.001(6) 0.017(6) 0.003(6)
C75 0.054(7) 0.051(6) 0.074(7) 0.000(6) 0.017(6) 0.003(6)
C79 0.058(7) 0.052(6) 0.070(6) -0.001(6) 0.018(6) -0.003(6)
C80 0.058(7) 0.052(6) 0.070(6) -0.001(6) 0.017(6) -0.004(6)
C81 0.058(7) 0.052(6) 0.070(6) -0.001(6) 0.018(6) -0.004(6)
C82 0.058(7) 0.052(6) 0.070(6) -0.002(6) 0.018(6) -0.004(6)
C83 0.058(7) 0.052(6) 0.069(6) -0.001(6) 0.018(6) -0.004(6)
C84 0.058(7) 0.052(7) 0.069(7) -0.002(6) 0.018(6) -0.005(7)
C48 0.055(7) 0.057(7) 0.074(7) -0.006(7) 0.011(6) -0.004(7)
C47 0.054(7) 0.057(7) 0.074(7) -0.006(7) 0.012(6) -0.004(7)
C46 0.055(7) 0.057(7) 0.074(7) -0.005(6) 0.012(6) -0.004(7)
C45 0.054(7) 0.057(7) 0.074(7) -0.005(6) 0.013(6) -0.004(7)
C44 0.055(7) 0.058(7) 0.075(7) -0.005(7) 0.012(6) -0.004(7)
C43 0.054(7) 0.057(8) 0.076(7) -0.006(7) 0.013(6) -0.004(7)
C42 0.060(8) 0.063(7) 0.079(9) 0.004(7) 0.017(7) -0.006(7)

loop_
_atom_type_symbol
_atom_type_description
_atom_type_scat_dispersion_real
_atom_type_scat_dispersion_imag
_atom_type_scat_source
C C 0.0181 0.0091 'International Tables Vol C Tables 4.2.6.8 and 6.1.1.4'
H H 0.0000 0.0000 'International Tables Vol C Tables 4.2.6.8 and 6.1.1.4'
N N 0.0311 0.0180 'International Tables Vol C Tables 4.2.6.8 and 6.1.1.4'
O O 0.0492 0.0322 'International Tables Vol C Tables 4.2.6.8 and 6.1.1.4'
U U -4.3638 13.4090 'International Tables Vol C Tables 4.2.6.8 and 6.1.1.4'

loop_
_geom_angle_atom_site_label_1
_geom_angle_atom_site_label_2
_geom_angle_atom_site_label_3
_geom_angle
_geom_angle_site_symmetry_1
_geom_angle_site_symmetry_3
_geom_angle_publ_flag
O1 U1 O3 87.9(10) . . y
O1 U1 O4 86.7(10) . . y
O1 U1 O8 87.4(9) . . y
O1 U1 O7 89.5(10) . . y
O1 U1 O6 88.6(10) . . y
O1 U1 O5 89.1(10) . . y
O2 U1 O1 177.0(11) . . y
O2 U1 O3 89.9(10) . . y
O2 U1 O4 90.4(10) . . y
O2 U1 O8 93.6(10) . . y
O2 U1 O7 93.3(10) . . y
O2 U1 O6 93.3(10) . . y
O2 U1 O5 90.4(10) . . y
O3 U1 O4 54.8(8) . . y
O3 U1 O8 67.2(8) . . y
O3 U1 O6 171.0(9) . . y
O3 U1 O5 120.5(8) . . y
O8 U1 O4 121.9(8) . . y
O8 U1 O6 120.9(8) . . y
O8 U1 O5 171.3(9) . . y
O7 U1 O3 120.7(9) . . y
O7 U1 O4 174.2(8) . . y
O7 U1 O8 53.4(8) . . y
O7 U1 O6 67.6(9) . . y
O7 U1 O5 118.7(9) . . y
O6 U1 O4 116.7(8) . . y
O6 U1 O5 51.1(8) . . y
O5 U1 O4 65.7(8) . . y
N1 C1 N2 125(4) . . ?
N1 C1 N4 124(4) . . ?
N4 C1 N2 111(3) . . ?
C1 N1 C2 115(4) . . ?
O25 U2 O26 177.8(11) . . y
O25 U2 O27 87.3(10) . . y
O25 U2 O28 89.5(10) . . y
O25 U2 O29 89.1(10) . . y
O25 U2 O30 87.9(10) . . y
O25 U2 O32 90.8(10) . . y
O25 U2 O31 89.6(10) . . y
O26 U2 O27 91.9(10) . . y
O26 U2 O28 88.4(11) . . y
O26 U2 O29 92.4(10) . . y
O26 U2 O30 94.3(11) . . y
O26 U2 O32 87.8(10) . . y
O26 U2 O31 90.9(10) . . y
O27 U2 O28 52.5(8) . . y
O27 U2 O30 119.1(8) . . y
O27 U2 O32 119.2(8) . . y
O27 U2 O31 170.6(9) . . y
O28 U2 O30 171.3(8) . . y
O29 U2 O27 67.1(9) . . y
O29 U2 O28 119.6(8) . . y
O29 U2 O30 52.1(8) . . y
O29 U2 O32 173.6(8) . . y
O29 U2 O31 121.8(8) . . y
O32 U2 O28 66.8(8) . . y
O32 U2 O30 121.5(8) . . y
O31 U2 O28 118.6(8) . . y
O31 U2 O30 69.7(8) . . y
O31 U2 O32 51.9(8) . . y
N1 C2 N6 115(4) . . ?
N3 C2 N1 133(4) . . ?
N3 C2 N6 112(3) . . ?
C3 N2 C1 110(3) . . ?
N2 C3 N3 128(4) . . ?
N5 C3 N2 115(4) . . ?
N5 C3 N3 117(3) . . ?
C2 N3 C3 109(3) . . ?
O9 U3 O10 177.0(12) . . y
O9 U3 O11 91.8(12) . . y
O9 U3 O12 91.9(12) . . y
O9 U3 O13 89.8(12) . . y
O9 U3 O16 90.3(12) . . y
O9 U3 O15 89.9(12) . . y
O9 U3 O14 85.2(12) . . y
O10 U3 O11 86.9(12) . . y
O10 U3 O12 89.5(12) . . y
O10 U3 O13 93.3(11) . . y
O10 U3 O16 86.7(12) . . y
O10 U3 O15 88.2(12) . . y
O10 U3 O14 96.5(12) . . y
O11 U3 O15 116.3(9) . . y
O12 U3 O11 52.6(8) . . y
O12 U3 O13 68.7(9) . . y
O12 U3 O16 118.5(9) . . y
O12 U3 O15 168.7(9) . . y
O13 U3 O11 121.3(9) . . y
O13 U3 O15 122.4(9) . . y
O16 U3 O11 66.0(9) . . y
O16 U3 O13 172.7(9) . . y
O16 U3 O15 50.3(8) . . y
O14 U3 O11 170.5(10) . . y
O14 U3 O12 118.5(9) . . y
O14 U3 O13 49.8(9) . . y
O14 U3 O16 122.9(9) . . y
O14 U3 O15 72.8(10) . . y
C42 O3 U1 95(2) . . ?
O18 U4 O19 89.8(10) . . y
O18 U4 O20 89.6(10) . . y
O18 U4 O21 89.8(11) . . y
O18 U4 O34 91.2(10) . . y
O18 U4 O23 90.6(10) . . y
O18 U4 O24 92.4(11) . . y
O17 U4 O18 177.0(12) . . y
O17 U4 O19 89.9(10) . . y
O17 U4 O20 92.7(10) . . y
O17 U4 O21 92.9(10) . . y
O17 U4 O34 89.6(10) . . y
O17 U4 O23 86.9(10) . . y
O17 U4 O24 84.7(10) . . y
O19 U4 O24 68.7(8) . . y
O20 U4 O19 52.6(8) . . y
O20 U4 O21 65.4(8) . . y
O20 U4 O23 174.0(9) . . y
O20 U4 O24 121.2(8) . . y
O21 U4 O19 118.0(8) . . y
O21 U4 O24 173.0(8) . . y
O34 U4 O19 170.7(9) . . y
O34 U4 O20 118.2(9) . . y
O34 U4 O21 52.7(8) . . y
O34 U4 O23 67.8(9) . . y
O34 U4 O24 120.5(8) . . y
O23 U4 O19 121.4(8) . . y
O23 U4 O21 120.6(8) . . y
O23 U4 O24 52.8(8) . . y
H4A C4 H4B 108.8 . . ?
N8 C4 H4A 110.7 . . ?
N8 C4 H4B 110.7 . . ?
N8 C4 C16 105(2) . . ?
C16 C4 H4A 110.7 . . ?
C16 C4 H4B 110.7 . . ?
C42 O4 U1 88(2) . . ?
C1 N4 C28 127(3) . . ?
C1 N4 C30 113(3) . . ?
C28 N4 C30 110(3) . . ?
C5 N8 C4 111(3) . . ?
C5 N8 C14 126(3) . . ?
C14 N8 C4 109(3) . . ?
C63 O8 U1 92(2) . . ?
H8A C8 H8B 107.6 . . ?
N9 C8 H8A 108.7 . . ?
N9 C8 H8B 108.7 . . ?
N9 C8 C9 114(3) . . ?
C9 C8 H8A 108.7 . . ?
C9 C8 H8B 108.7 . . ?
C6 N7 C19 117(3) . . ?
C6 N7 C21 117(3) . . ?
C19 N7 C21 117(3) . . ?
C63 O7 U1 95(2) . . ?
N10 C7 N9 119(4) . . ?
N12 C7 N9 118(4) . . ?
N12 C7 N10 123(4) . . ?
C2 N6 C38 114(3) . . ?
C37 N6 C2 119(3) . . ?
C37 N6 C38 113(3) . . ?
N7 C6 N11 116(3) . . ?
N10 C6 N7 121(4) . . ?
N10 C6 N11 123(3) . . ?
C70 O6 U1 95(2) . . ?
C3 N5 C33 122(3) . . ?
C3 N5 C32 121(3) . . ?
C32 N5 C33 107(3) . . ?
N8 C5 N12 112(3) . . ?
N11 C5 N8 124(4) . . ?
N11 C5 N12 125(4) . . ?
C70 O5 U1 93(2) . . ?
C8 N9 C7 120(3) . . ?
C8 N9 C10 117(3) . . ?
C7 N9 C10 114(3) . . ?
C8 C9 H9A 110.2 . . ?
C8 C9 H9B 110.2 . . ?
C8 C9 C11 108(3) . . ?
H9A C9 H9B 108.5 . . ?
C11 C9 H9A 110.2 . . ?
C11 C9 H9B 110.2 . . ?
C6 N10 C7 119(3) . . ?
N9 C10 H10A 110.7 . . ?
N9 C10 H10B 110.7 . . ?
N9 C10 C12 105(3) . . ?
H10A C10 H10B 108.8 . . ?
C12 C10 H10A 110.7 . . ?
C12 C10 H10B 110.7 . . ?
C9 C11 H11 107.4 . . ?
C9 C11 C12 108(3) . . ?
C12 C11 H11 107.4 . . ?
C13 C11 C9 112(3) . . ?
C13 C11 H11 107.4 . . ?
C13 C11 C12 114(3) . . ?
C25 O11 U3 95(2) . . ?
C5 N11 C6 114(3) . . ?
C25 O12 U3 98(2) . . ?
C10 C12 C11 114(3) . . ?
C10 C12 H12A 108.7 . . ?
C10 C12 H12B 108.7 . . ?
C11 C12 H12A 108.7 . . ?
C11 C12 H12B 108.7 . . ?
H12A C12 H12B 107.6 . . ?
C7 N12 C5 117(3) . . ?
C49 N13 C48 116(3) . . ?
C49 N13 C46 121(3) . . ?
C46 N13 C48 115(3) . . ?
O21 C13 C11 120(4) . . ?
O34 C13 C11 123(3) . . ?
O34 C13 O21 117(3) . . ?
C43 O13 U3 95(2) . . ?
C51 N16 C49 113(3) . . ?
C4 C16 H16A 108.3 . . ?
C4 C16 H16B 108.3 . . ?
H16A C16 H16B 107.4 . . ?
C17 C16 C4 116(3) . . ?
C17 C16 H16A 108.3 . . ?
C17 C16 H16B 108.3 . . ?
C24 O16 U3 94(2) . . ?
C50 N15 C58 120(3) . . ?
C50 N15 C59 117(3) . . ?
C59 N15 C58 112(3) . . ?
C24 O15 U3 95(2) . . ?
H15A C15 H15B 108.3 . . ?
C14 C15 H15A 109.9 . . ?
C14 C15 H15B 109.9 . . ?
C14 C15 C17 109(3) . . ?
C17 C15 H15A 109.9 . . ?
C17 C15 H15B 109.9 . . ?
C51 N14 C52 124(3) . . ?
C51 N14 C57 117(3) . . ?
C52 N14 C57 111(3) . . ?
C43 O14 U3 98(2) . . ?
N8 C14 C15 116(3) . . ?
N8 C14 H14A 108.3 . . ?
N8 C14 H14B 108.3 . . ?
C15 C14 H14A 108.3 . . ?
C15 C14 H14B 108.3 . . ?
H14A C14 H14B 107.4 . . ?
C50 N18 C51 113(3) . . ?
O27 C18 C17 121(3) . . ?
O27 C18 O28 124(4) . . ?
O28 C18 C17 115(3) . . ?
C49 N17 C50 113(3) . . ?
C16 C17 C15 111(3) . . ?
C16 C17 C18 113(3) . . ?
C16 C17 H17 105.2 . . ?
C15 C17 H17 105.2 . . ?
C18 C17 C15 116(3) . . ?
C18 C17 H17 105.2 . . ?
C76 N19 C64 120(3) . . ?
C76 N19 C65 116(3) . . ?
C65 N19 C64 109(3) . . ?
N7 C19 H19A 108.8 . . ?
N7 C19 H19B 108.8 . . ?
N7 C19 C20 114(3) . . ?
H19A C19 H19B 107.7 . . ?
C20 C19 H19A 108.8 . . ?
C20 C19 H19B 108.8 . . ?
C68 O19 U4 92(2) . . ?
C77 N20 C73 119(3) . . ?
C77 N20 C74 120(3) . . ?
C73 N20 C74 112(3) . . ?
C19 C20 H20A 108.9 . . ?
C19 C20 H20B 108.9 . . ?
H20A C20 H20B 107.7 . . ?
C23 C20 C19 113(3) . . ?
C23 C20 H20A 108.9 . . ?
C23 C20 H20B 108.9 . . ?
C68 O20 U4 95(2) . . ?
N7 C21 H21A 109.0 . . ?
N7 C21 H21B 109.0 . . ?
H21A C21 H21B 107.8 . . ?
C78 C21 N7 113(3) . . ?
C78 C21 H21A 109.0 . . ?
C78 C21 H21B 109.0 . . ?
C85 N21 C79 115(3) . . ?
C85 N21 C80 119(3) . . ?
C79 N21 C80 115(3) . . ?
C13 O21 U4 93(2) . . ?
C21 C78 H78A 108.4 . . ?
C21 C78 H78B 108.4 . . ?
C21 C78 C23 116(3) . . ?
H78A C78 H78B 107.5 . . ?
C23 C78 H78A 108.4 . . ?
C23 C78 H78B 108.4 . . ?
C76 N22 C85 120.0 . . ?
N19 C76 N22 123(2) . . ?
N19 C76 N24 115(2) . . ?
N24 C76 N22 120.0 . . ?
C76 N24 C77 120.0 . . ?
N20 C77 N24 120(2) . . ?
N20 C77 N25 120(2) . . ?
N25 C77 N24 120.0 . . ?
C85 N25 C77 120.0 . . ?
N21 C85 N22 121.7(19) . . ?
N21 C85 N25 118.2(19) . . ?
N25 C85 N22 120.0 . . ?
C13 O34 U4 95(2) . . ?
C55 O23 U4 92(2) . . ?
C20 C23 C78 109(3) . . ?
C20 C23 H23 105.1 . . ?
C78 C23 H23 105.1 . . ?
C24 C23 C20 114(3) . . ?
C24 C23 C78 117(3) . . ?
C24 C23 H23 105.1 . . ?
O16 C24 C23 122(4) . . ?
O15 C24 O16 120(4) . . ?
O15 C24 C23 117(4) . . ?
C55 O24 U4 91(2) . . ?
O11 C25 C26 119(3) . . ?
O12 C25 O11 114(3) . . ?
O12 C25 C26 126(4) . . ?
C25 C26 H26 106.9 . . ?
C25 C26 C27 115(3) . . ?
C25 C26 C29 111(3) . . ?
C27 C26 H26 106.9 . . ?
C27 C26 C29 109(3) . . ?
C29 C26 H26 106.9 . . ?
C18 O27 U2 92(2) . . ?
C26 C27 H27A 109.2 . . ?
C26 C27 H27B 109.2 . . ?
H27A C27 H27B 107.9 . . ?
C28 C27 C26 112(3) . . ?
C28 C27 H27A 109.2 . . ?
C28 C27 H27B 109.2 . . ?
C18 O28 U2 89(2) . . ?
N4 C28 C27 107(3) . . ?
N4 C28 H28A 110.2 . . ?
N4 C28 H28B 110.2 . . ?
C27 C28 H28A 110.2 . . ?
C27 C28 H28B 110.2 . . ?
H28A C28 H28B 108.5 . . ?
C36 O29 U2 96(2) . . ?
C26 C29 H29A 109.4 . . ?
C26 C29 H29B 109.4 . . ?
H29A C29 H29B 108.0 . . ?
C30 C29 C26 111(3) . . ?
C30 C29 H29A 109.4 . . ?
C30 C29 H29B 109.4 . . ?
C36 O30 U2 93(2) . . ?
N4 C30 H30A 108.5 . . ?
N4 C30 H30B 108.5 . . ?
C29 C30 N4 115(3) . . ?
C29 C30 H30A 108.5 . . ?
C29 C30 H30B 108.5 . . ?
H30A C30 H30B 107.5 . . ?
H35A C35 H35B 107.6 . . ?
C34 C35 H35A 108.7 . . ?
C34 C35 H35B 108.7 . . ?
C33 C35 H35A 108.7 . . ?
C33 C35 H35B 108.7 . . ?
C33 C35 C34 114(3) . . ?
C35 C34 H34 107.1 . . ?
C35 C34 C31 111(3) . . ?
C31 C34 H34 107.1 . . ?
C36 C34 C35 114(3) . . ?
C36 C34 H34 107.1 . . ?
C36 C34 C31 110(3) . . ?
N5 C33 H33A 108.6 . . ?
N5 C33 H33B 108.6 . . ?
C35 C33 N5 115(3) . . ?
C35 C33 H33A 108.6 . . ?
C35 C33 H33B 108.6 . . ?
H33A C33 H33B 107.6 . . ?
C84 O32 U2 94(2) . . ?
N5 C32 H32A 109.1 . . ?
N5 C32 H32B 109.1 . . ?
H32A C32 H32B 107.8 . . ?
C31 C32 N5 113(3) . . ?
C31 C32 H32A 109.1 . . ?
C31 C32 H32B 109.1 . . ?
C84 O31 U2 95(2) . . ?
C34 C31 H31A 109.8 . . ?
C34 C31 H31B 109.8 . . ?
C32 C31 C34 109(3) . . ?
C32 C31 H31A 109.8 . . ?
C32 C31 H31B 109.8 . . ?
H31A C31 H31B 108.3 . . ?
O29 C36 O30 118(3) . . ?
O29 C36 C34 125(3) . . ?
O30 C36 C34 117(3) . . ?
N6 C37 H37A 109.1 . . ?
N6 C37 H37B 109.1 . . ?
N6 C37 C39 113(3) . . ?
H37A C37 H37B 107.8 . . ?
C39 C37 H37A 109.1 . . ?
C39 C37 H37B 109.1 . . ?
C37 C39 H39A 109.3 . . ?
C37 C39 H39B 109.3 . . ?
C37 C39 C41 112(3) . . ?
H39A C39 H39B 108.0 . . ?
C41 C39 H39A 109.3 . . ?
C41 C39 H39B 109.3 . . ?
N6 C38 H38A 109.2 . . ?
N6 C38 H38B 109.2 . . ?
N6 C38 C40 112(3) . . ?
H38A C38 H38B 107.9 . . ?
C40 C38 H38A 109.2 . . ?
C40 C38 H38B 109.2 . . ?
C39 C41 H41 105.9 . . ?
C40 C41 C39 110(3) . . ?
C40 C41 H41 105.9 . . ?
C42 C41 C39 112(3) . . ?
C42 C41 H41 105.9 . . ?
C42 C41 C40 116(3) . . ?
C38 C40 C41 110(3) . . ?
C38 C40 H40A 109.6 . . ?
C38 C40 H40B 109.6 . . ?
C41 C40 H40A 109.6 . . ?
C41 C40 H40B 109.6 . . ?
H40A C40 H40B 108.1 . . ?
N16 C49 N13 117(3) . . ?
N17 C49 N13 116(3) . . ?
N17 C49 N16 127(3) . . ?
N18 C50 N15 117(3) . . ?
N18 C50 N17 129(3) . . ?
N17 C50 N15 114(3) . . ?
N16 C51 N18 125(4) . . ?
N14 C51 N16 115(3) . . ?
N14 C51 N18 119(3) . . ?
N14 C52 H52A 109.1 . . ?
N14 C52 H52B 109.1 . . ?
N14 C52 C53 112(3) . . ?
H52A C52 H52B 107.9 . . ?
C53 C52 H52A 109.1 . . ?
C53 C52 H52B 109.1 . . ?
C52 C53 H53A 109.7 . . ?
C52 C53 H53B 109.7 . . ?
C52 C53 C54 110(3) . . ?
H53A C53 H53B 108.2 . . ?
C54 C53 H53A 109.7 . . ?
C54 C53 H53B 109.7 . . ?
C53 C54 H54 109.6 . . ?
C53 C54 C55 110(3) . . ?
C55 C54 H54 109.6 . . ?
C56 C54 C53 109(3) . . ?
C56 C54 H54 109.6 . . ?
C56 C54 C55 108(3) . . ?
O23 C55 O24 123(3) . . ?
O23 C55 C54 121(3) . . ?
O24 C55 C54 116(3) . . ?
C54 C56 H56A 108.6 . . ?
C54 C56 H56B 108.6 . . ?
C54 C56 C57 115(3) . . ?
H56A C56 H56B 107.6 . . ?
C57 C56 H56A 108.6 . . ?
C57 C56 H56B 108.6 . . ?
N14 C57 C56 101(2) . . ?
N14 C57 H57A 111.7 . . ?
N14 C57 H57B 111.7 . . ?
C56 C57 H57A 111.7 . . ?
C56 C57 H57B 111.7 . . ?
H57A C57 H57B 109.4 . . ?
N15 C58 H58A 109.3 . . ?
N15 C58 H58B 109.3 . . ?
N15 C58 C62 112(3) . . ?
H58A C58 H58B 108.0 . . ?
C62 C58 H58A 109.3 . . ?
C62 C58 H58B 109.3 . . ?
N15 C59 H59A 109.7 . . ?
N15 C59 H59B 109.7 . . ?
N15 C59 C60 110(3) . . ?
H59A C59 H59B 108.2 . . ?
C60 C59 H59A 109.7 . . ?
C60 C59 H59B 109.7 . . ?
C59 C60 H60A 109.9 . . ?
C59 C60 H60B 109.9 . . ?
H60A C60 H60B 108.3 . . ?
C61 C60 C59 109(3) . . ?
C61 C60 H60A 109.9 . . ?
C61 C60 H60B 109.9 . . ?
C60 C61 H61 104.2 . . ?
C62 C61 C60 113(3) . . ?
C62 C61 H61 104.2 . . ?
C63 C61 C60 110(3) . . ?
C63 C61 H61 104.2 . . ?
C63 C61 C62 119(3) . . ?
C58 C62 H62A 109.4 . . ?
C58 C62 H62B 109.4 . . ?
C61 C62 C58 111(3) . . ?
C61 C62 H62A 109.4 . . ?
C61 C62 H62B 109.4 . . ?
H62A C62 H62B 108.0 . . ?
O8 C63 C61 117(3) . . ?
O7 C63 O8 118(3) . . ?
O7 C63 C61 125(3) . . ?
N19 C64 H64A 110.5 . . ?
N19 C64 H64B 110.5 . . ?
H64A C64 H64B 108.7 . . ?
C67 C64 N19 106(3) . . ?
C67 C64 H64A 110.5 . . ?
C67 C64 H64B 110.5 . . ?
N19 C65 H65A 109.5 . . ?
N19 C65 H65B 109.5 . . ?
N19 C65 C66 111(3) . . ?
H65A C65 H65B 108.1 . . ?
C66 C65 H65A 109.5 . . ?
C66 C65 H65B 109.5 . . ?
C65 C66 H66A 111.0 . . ?
C65 C66 H66B 111.0 . . ?
C65 C66 C69 104(3) . . ?
H66A C66 H66B 109.0 . . ?
C69 C66 H66A 111.0 . . ?
C69 C66 H66B 111.0 . . ?
C64 C67 H67A 109.4 . . ?
C64 C67 H67B 109.4 . . ?
C64 C67 C69 111(3) . . ?
H67A C67 H67B 108.0 . . ?
C69 C67 H67A 109.4 . . ?
C69 C67 H67B 109.4 . . ?
C66 C69 H69 107.5 . . ?
C67 C69 C66 112(3) . . ?
C67 C69 H69 107.5 . . ?
C70 C69 C66 111(3) . . ?
C70 C69 C67 111(3) . . ?
C70 C69 H69 107.5 . . ?
O19 C68 C71 117(3) . . ?
O20 C68 O19 120(3) . . ?
O20 C68 C71 122(3) . . ?
O6 C70 O5 121(3) . . ?
O6 C70 C69 121(3) . . ?
O5 C70 C69 117(3) . . ?
C68 C71 H71 107.0 . . ?
C68 C71 C72 109(3) . . ?
C72 C71 H71 107.0 . . ?
C75 C71 C68 115(3) . . ?
C75 C71 H71 107.0 . . ?
C75 C71 C72 112(3) . . ?
C71 C72 H72A 109.6 . . ?
C71 C72 H72B 109.6 . . ?
H72A C72 H72B 108.1 . . ?
C73 C72 C71 110(3) . . ?
C73 C72 H72A 109.6 . . ?
C73 C72 H72B 109.6 . . ?
N20 C73 C72 110(3) . . ?
N20 C73 H73A 109.6 . . ?
N20 C73 H73B 109.6 . . ?
C72 C73 H73A 109.6 . . ?
C72 C73 H73B 109.6 . . ?
H73A C73 H73B 108.1 . . ?
N20 C74 H74A 109.1 . . ?
N20 C74 H74B 109.1 . . ?
H74A C74 H74B 107.9 . . ?
C75 C74 N20 112(3) . . ?
C75 C74 H74A 109.1 . . ?
C75 C74 H74B 109.1 . . ?
C71 C75 H75A 108.8 . . ?
C71 C75 H75B 108.8 . . ?
C74 C75 C71 114(3) . . ?
C74 C75 H75A 108.8 . . ?
C74 C75 H75B 108.8 . . ?
H75A C75 H75B 107.7 . . ?
N21 C79 H79A 108.6 . . ?
N21 C79 H79B 108.6 . . ?
N21 C79 C82 115(3) . . ?
H79A C79 H79B 107.5 . . ?
C82 C79 H79A 108.6 . . ?
C82 C79 H79B 108.6 . . ?
N21 C80 H80A 109.7 . . ?
N21 C80 H80B 109.7 . . ?
N21 C80 C81 110(3) . . ?
H80A C80 H80B 108.2 . . ?
C81 C80 H80A 109.7 . . ?
C81 C80 H80B 109.7 . . ?
C80 C81 H81A 108.8 . . ?
C80 C81 H81B 108.8 . . ?
H81A C81 H81B 107.7 . . ?
C83 C81 C80 114(3) . . ?
C83 C81 H81A 108.8 . . ?
C83 C81 H81B 108.8 . . ?
C79 C82 H82A 109.9 . . ?
C79 C82 H82B 109.9 . . ?
C79 C82 C83 109(3) . . ?
H82A C82 H82B 108.3 . . ?
C83 C82 H82A 109.9 . . ?
C83 C82 H82B 109.9 . . ?
C81 C83 C82 112(3) . . ?
C81 C83 H83 106.1 . . ?
C82 C83 H83 106.1 . . ?
C84 C83 C81 116(3) . . ?
C84 C83 C82 110(3) . . ?
C84 C83 H83 106.1 . . ?
O32 C84 C83 116(3) . . ?
O31 C84 O32 118(3) . . ?
O31 C84 C83 125(3) . . ?
N13 C48 H48A 110.6 . . ?
N13 C48 H48B 110.6 . . ?
N13 C48 C47 106(3) . . ?
H48A C48 H48B 108.8 . . ?
C47 C48 H48A 110.6 . . ?
C47 C48 H48B 110.6 . . ?
C48 C47 H47A 109.1 . . ?
C48 C47 H47B 109.1 . . ?
H47A C47 H47B 107.8 . . ?
C44 C47 C48 113(3) . . ?
C44 C47 H47A 109.1 . . ?
C44 C47 H47B 109.1 . . ?
N13 C46 H46A 109.7 . . ?
N13 C46 H46B 109.7 . . ?
H46A C46 H46B 108.2 . . ?
C45 C46 N13 110(3) . . ?
C45 C46 H46A 109.7 . . ?
C45 C46 H46B 109.7 . . ?
C46 C45 H45A 109.1 . . ?
C46 C45 H45B 109.1 . . ?
C46 C45 C44 112(3) . . ?
H45A C45 H45B 107.8 . . ?
C44 C45 H45A 109.1 . . ?
C44 C45 H45B 109.1 . . ?
C47 C44 H44 105.9 . . ?
C45 C44 C47 115(3) . . ?
C45 C44 H44 105.9 . . ?
C45 C44 C43 114(3) . . ?
C43 C44 C47 109(3) . . ?
C43 C44 H44 105.9 . . ?
O13 C43 C44 120(4) . . ?
O14 C43 O13 117(4) . . ?
O14 C43 C44 122(4) . . ?
O3 C42 O4 122(3) . . ?
O3 C42 C41 121(3) . . ?
O4 C42 C41 116(3) . . ?

loop_
_geom_bond_atom_site_label_1
_geom_bond_atom_site_label_2
_geom_bond_distance
_geom_bond_site_symmetry_2
_geom_bond_publ_flag
U1 O1 1.76(3) . y
U1 O2 1.750(11) . y
U1 O3 2.45(2) . y
U1 O4 2.56(2) . y
U1 O8 2.48(2) . y
U1 O7 2.41(2) . y
U1 O6 2.49(2) . y
U1 O5 2.50(2) . y
C1 N1 1.29(4) . ?
C1 N2 1.44(4) . ?
C1 N4 1.31(4) . ?
N1 C2 1.30(4) . ?
U2 O25 1.741(15) . y
U2 O26 1.742(15) . y
U2 O27 2.45(2) . y
U2 O28 2.48(2) . y
U2 O29 2.43(2) . y
U2 O30 2.49(2) . y
U2 O32 2.48(2) . y
U2 O31 2.46(2) . y
C2 N3 1.28(4) . ?
C2 N6 1.48(5) . ?
N2 C3 1.34(4) . ?
C3 N3 1.39(4) . ?
C3 N5 1.30(4) . ?
U3 O9 1.761(15) . y
U3 O10 1.771(15) . y
U3 O11 2.49(2) . y
U3 O12 2.45(3) . y
U3 O13 2.49(3) . y
U3 O16 2.47(3) . y
U3 O15 2.52(3) . y
U3 O14 2.42(2) . y
O3 C42 1.27(4) . ?
U4 O18 1.749(12) . y
U4 O17 1.74(3) . y
U4 O19 2.49(2) . y
U4 O20 2.47(2) . y
U4 O21 2.48(2) . y
U4 O34 2.44(2) . y
U4 O23 2.47(2) . y
U4 O24 2.49(2) . y
C4 H4A 0.9900 . ?
C4 H4B 0.9900 . ?
C4 N8 1.588(16) . ?
C4 C16 1.589(17) . ?
O4 C42 1.37(4) . ?
N4 C28 1.49(4) . ?
N4 C30 1.53(4) . ?
N8 C5 1.34(4) . ?
N8 C14 1.37(4) . ?
O8 C63 1.29(4) . ?
C8 H8A 0.9900 . ?
C8 H8B 0.9900 . ?
C8 N9 1.37(4) . ?
C8 C9 1.56(5) . ?
N7 C6 1.37(4) . ?
N7 C19 1.45(4) . ?
N7 C21 1.49(4) . ?
O7 C63 1.28(4) . ?
C7 N9 1.38(5) . ?
C7 N10 1.34(4) . ?
C7 N12 1.33(4) . ?
N6 C37 1.47(4) . ?
N6 C38 1.48(4) . ?
C6 N10 1.34(4) . ?
C6 N11 1.44(4) . ?
O6 C70 1.21(4) . ?
N5 C33 1.57(4) . ?
N5 C32 1.52(4) . ?
C5 N11 1.32(4) . ?
C5 N12 1.40(5) . ?
O5 C70 1.26(4) . ?
N9 C10 1.50(4) . ?
C9 H9A 0.9900 . ?
C9 H9B 0.9900 . ?
C9 C11 1.60(5) . ?
C10 H10A 0.9900 . ?
C10 H10B 0.9900 . ?
C10 C12 1.52(5) . ?
C11 H11 1.0000 . ?
C11 C12 1.62(5) . ?
C11 C13 1.41(5) . ?
O11 C25 1.32(4) . ?
O12 C25 1.29(4) . ?
C12 H12A 0.9900 . ?
C12 H12B 0.9900 . ?
N13 C49 1.41(4) . ?
N13 C48 1.54(4) . ?
N13 C46 1.53(4) . ?
C13 O21 1.29(4) . ?
C13 O34 1.28(4) . ?
O13 C43 1.21(4) . ?
N16 C49 1.38(4) . ?
N16 C51 1.35(4) . ?
C16 H16A 0.9900 . ?
C16 H16B 0.9900 . ?
C16 C17 1.40(4) . ?
O16 C24 1.28(4) . ?
N15 C50 1.44(4) . ?
N15 C58 1.49(4) . ?
N15 C59 1.46(4) . ?
O15 C24 1.17(4) . ?
C15 H15A 0.9900 . ?
C15 H15B 0.9900 . ?
C15 C14 1.45(4) . ?
C15 C17 1.62(5) . ?
N14 C51 1.28(4) . ?
N14 C52 1.42(4) . ?
N14 C57 1.588(16) . ?
O14 C43 1.21(4) . ?
C14 H14A 0.9900 . ?
C14 H14B 0.9900 . ?
N18 C50 1.32(4) . ?
N18 C51 1.36(4) . ?
C18 C17 1.54(5) . ?
C18 O27 1.20(4) . ?
C18 O28 1.26(4) . ?
N17 C49 1.31(4) . ?
N17 C50 1.34(4) . ?
C17 H17 1.0000 . ?
N19 C76 1.27(3) . ?
N19 C64 1.55(4) . ?
N19 C65 1.43(4) . ?
C19 H19A 0.9900 . ?
C19 H19B 0.9900 . ?
C19 C20 1.57(4) . ?
O19 C68 1.31(4) . ?
N20 C77 1.34(3) . ?
N20 C73 1.46(4) . ?
N20 C74 1.51(4) . ?
C20 H20A 0.9900 . ?
C20 H20B 0.9900 . ?
C20 C23 1.51(5) . ?
O20 C68 1.23(4) . ?
C21 H21A 0.9900 . ?
C21 H21B 0.9900 . ?
C21 C78 1.40(4) . ?
N21 C85 1.26(3) . ?
N21 C79 1.438(16) . ?
N21 C80 1.45(4) . ?
C78 H78A 0.9900 . ?
C78 H78B 0.9900 . ?
C78 C23 1.57(5) . ?
N22 C76 1.3900 . ?
N22 C85 1.3900 . ?
C76 N24 1.3900 . ?
N24 C77 1.3900 . ?
C77 N25 1.3900 . ?
N25 C85 1.3900 . ?
O23 C55 1.25(4) . ?
C23 H23 1.0000 . ?
C23 C24 1.46(5) . ?
O24 C55 1.26(4) . ?
C25 C26 1.395(17) . ?
C26 H26 1.0000 . ?
C26 C27 1.58(5) . ?
C26 C29 1.61(5) . ?
C27 H27A 0.9900 . ?
C27 H27B 0.9900 . ?
C27 C28 1.53(5) . ?
C28 H28A 0.9900 . ?
C28 H28B 0.9900 . ?
O29 C36 1.25(4) . ?
C29 H29A 0.9900 . ?
C29 H29B 0.9900 . ?
C29 C30 1.46(5) . ?
O30 C36 1.27(4) . ?
C30 H30A 0.9900 . ?
C30 H30B 0.9900 . ?
C35 H35A 0.9900 . ?
C35 H35B 0.9900 . ?
C35 C34 1.58(4) . ?
C35 C33 1.40(4) . ?
C34 H34 1.0000 . ?
C34 C31 1.61(5) . ?
C34 C36 1.46(5) . ?
C33 H33A 0.9900 . ?
C33 H33B 0.9900 . ?
O32 C84 1.27(4) . ?
C32 H32A 0.9900 . ?
C32 H32B 0.9900 . ?
C32 C31 1.52(5) . ?
O31 C84 1.24(4) . ?
C31 H31A 0.9900 . ?
C31 H31B 0.9900 . ?
C37 H37A 0.9900 . ?
C37 H37B 0.9900 . ?
C37 C39 1.54(5) . ?
C39 H39A 0.9900 . ?
C39 H39B 0.9900 . ?
C39 C41 1.597(17) . ?
C38 H38A 0.9900 . ?
C38 H38B 0.9900 . ?
C38 C40 1.55(5) . ?
C41 H41 1.0000 . ?
C41 C40 1.57(5) . ?
C41 C42 1.40(5) . ?
C40 H40A 0.9900 . ?
C40 H40B 0.9900 . ?
C52 H52A 0.9900 . ?
C52 H52B 0.9900 . ?
C52 C53 1.47(4) . ?
C53 H53A 0.9900 . ?
C53 H53B 0.9900 . ?
C53 C54 1.53(4) . ?
C54 H54 1.0000 . ?
C54 C55 1.60(5) . ?
C54 C56 1.48(4) . ?
C56 H56A 0.9900 . ?
C56 H56B 0.9900 . ?
C56 C57 1.594(16) . ?
C57 H57A 0.9900 . ?
C57 H57B 0.9900 . ?
C58 H58A 0.9900 . ?
C58 H58B 0.9900 . ?
C58 C62 1.50(4) . ?
C59 H59A 0.9900 . ?
C59 H59B 0.9900 . ?
C59 C60 1.63(5) . ?
C60 H60A 0.9900 . ?
C60 H60B 0.9900 . ?
C60 C61 1.57(5) . ?
C61 H61 1.0000 . ?
C61 C62 1.47(4) . ?
C61 C63 1.42(5) . ?
C62 H62A 0.9900 . ?
C62 H62B 0.9900 . ?
C64 H64A 0.9900 . ?
C64 H64B 0.9900 . ?
C64 C67 1.45(4) . ?
C65 H65A 0.9900 . ?
C65 H65B 0.9900 . ?
C65 C66 1.52(4) . ?
C66 H66A 0.9900 . ?
C66 H66B 0.9900 . ?
C66 C69 1.58(4) . ?
C67 H67A 0.9900 . ?
C67 H67B 0.9900 . ?
C67 C69 1.52(5) . ?
C69 H69 1.0000 . ?
C69 C70 1.51(5) . ?
C68 C71 1.53(5) . ?
C71 H71 1.0000 . ?
C71 C72 1.56(5) . ?
C71 C75 1.47(4) . ?
C72 H72A 0.9900 . ?
C72 H72B 0.9900 . ?
C72 C73 1.48(4) . ?
C73 H73A 0.9900 . ?
C73 H73B 0.9900 . ?
C74 H74A 0.9900 . ?
C74 H74B 0.9900 . ?
C74 C75 1.42(4) . ?
C75 H75A 0.9900 . ?
C75 H75B 0.9900 . ?
C79 H79A 0.9900 . ?
C79 H79B 0.9900 . ?
C79 C82 1.48(4) . ?
C80 H80A 0.9900 . ?
C80 H80B 0.9900 . ?
C80 C81 1.53(4) . ?
C81 H81A 0.9900 . ?
C81 H81B 0.9900 . ?
C81 C83 1.49(5) . ?
C82 H82A 0.9900 . ?
C82 H82B 0.9900 . ?
C82 C83 1.57(4) . ?
C83 H83 1.0000 . ?
C83 C84 1.47(5) . ?
C48 H48A 0.9900 . ?
C48 H48B 0.9900 . ?
C48 C47 1.58(4) . ?
C47 H47A 0.9900 . ?
C47 H47B 0.9900 . ?
C47 C44 1.54(5) . ?
C46 H46A 0.9900 . ?
C46 H46B 0.9900 . ?
C46 C45 1.41(4) . ?
C45 H45A 0.9900 . ?
C45 H45B 0.9900 . ?
C45 C44 1.48(4) . ?
C44 H44 1.0000 . ?
C44 C43 1.51(5) . ?

loop_
_geom_torsion_atom_site_label_1
_geom_torsion_atom_site_label_2
_geom_torsion_atom_site_label_3
_geom_torsion_atom_site_label_4
_geom_torsion
_geom_torsion_site_symmetry_1
_geom_torsion_site_symmetry_2
_geom_torsion_site_symmetry_3
_geom_torsion_site_symmetry_4
_geom_torsion_publ_flag
U1 O3 C42 O4 7(4) . . . . ?
U1 O3 C42 C41 -165(3) . . . . ?
U1 O4 C42 O3 -7(4) . . . . ?
U1 O4 C42 C41 166(3) . . . . ?
U1 O8 C63 O7 -11(3) . . . . ?
U1 O8 C63 C61 168(3) . . . . ?
U1 O7 C63 O8 11(3) . . . . ?
U1 O7 C63 C61 -167(3) . . . . ?
U1 O6 C70 O5 -3(4) . . . . ?
U1 O6 C70 C69 174(3) . . . . ?
U1 O5 C70 O6 3(4) . . . . ?
U1 O5 C70 C69 -174(3) . . . . ?
C1 N1 C2 N3 7(6) . . . . ?
C1 N1 C2 N6 -177(3) . . . . ?
C1 N2 C3 N3 -1(5) . . . . ?
C1 N2 C3 N5 -176(3) . . . . ?
C1 N4 C28 C27 81(4) . . . . ?
C1 N4 C30 C29 -87(4) . . . . ?
N1 C1 N2 C3 5(5) . . . . ?
N1 C1 N4 C28 -169(3) . . . . ?
N1 C1 N4 C30 -26(5) . . . . ?
N1 C2 N3 C3 -3(6) . . . . ?
N1 C2 N6 C37 162(3) . . . . ?
N1 C2 N6 C38 25(4) . . . . ?
U2 O29 C36 O30 -7(4) . . . . ?
U2 O29 C36 C34 169(3) . . . . ?
U2 O30 C36 O29 6(4) . . . . ?
U2 O30 C36 C34 -169(3) . . . . ?
U2 O32 C84 O31 11(4) . . . . ?
U2 O32 C84 C83 -174(3) . . . . ?
U2 O31 C84 O32 -11(4) . . . . ?
U2 O31 C84 C83 174(3) . . . . ?
C2 N6 C37 C39 -81(4) . . . . ?
C2 N6 C38 C40 81(4) . . . . ?
N2 C1 N1 C2 -8(6) . . . . ?
N2 C1 N4 C28 21(5) . . . . ?
N2 C1 N4 C30 163(3) . . . . ?
N2 C3 N3 C2 0(5) . . . . ?
N2 C3 N5 C33 -24(5) . . . . ?
N2 C3 N5 C32 -166(3) . . . . ?
C3 N5 C33 C35 -87(4) . . . . ?
C3 N5 C32 C31 85(4) . . . . ?
N3 C2 N6 C37 -21(5) . . . . ?
N3 C2 N6 C38 -158(3) . . . . ?
N3 C3 N5 C33 160(3) . . . . ?
N3 C3 N5 C32 18(5) . . . . ?
U3 O11 C25 O12 1(4) . . . . ?
U3 O11 C25 C26 -169(3) . . . . ?
U3 O12 C25 O11 -1(4) . . . . ?
U3 O12 C25 C26 169(4) . . . . ?
U3 O13 C43 O14 -2(4) . . . . ?
U3 O13 C43 C44 -173(3) . . . . ?
U3 O16 C24 O15 -10(4) . . . . ?
U3 O16 C24 C23 -177(3) . . . . ?
U3 O15 C24 O16 10(4) . . . . ?
U3 O15 C24 C23 178(3) . . . . ?
U3 O14 C43 O13 2(4) . . . . ?
U3 O14 C43 C44 173(3) . . . . ?
U4 O19 C68 O20 5(4) . . . . ?
U4 O19 C68 C71 -170(3) . . . . ?
U4 O20 C68 O19 -5(4) . . . . ?
U4 O20 C68 C71 170(3) . . . . ?
U4 O23 C55 O24 5(4) . . . . ?
U4 O23 C55 C54 -167(3) . . . . ?
U4 O24 C55 O23 -5(4) . . . . ?
U4 O24 C55 C54 167(3) . . . . ?
C4 N8 C5 N11 9(5) . . . . ?
C4 N8 C5 N12 -173(3) . . . . ?
C4 N8 C14 C15 66(4) . . . . ?
C4 C16 C17 C15 -51(4) . . . . ?
C4 C16 C17 C18 177(3) . . . . ?
N4 C1 N1 C2 -177(4) . . . . ?
N4 C1 N2 C3 176(3) . . . . ?
N8 C4 C16 C17 55(4) . . . . ?
N8 C5 N11 C6 178(3) . . . . ?
N8 C5 N12 C7 -180(3) . . . . ?
C8 N9 C10 C12 61(4) . . . . ?
C8 C9 C11 C12 -48(4) . . . . ?
C8 C9 C11 C13 -174(3) . . . . ?
N7 C6 N10 C7 172(3) . . . . ?
N7 C6 N11 C5 -175(3) . . . . ?
N7 C19 C20 C23 -44(4) . . . . ?
N7 C21 C78 C23 52(4) . . . . ?
C7 N9 C10 C12 -85(4) . . . . ?
N6 C2 N3 C3 -179(3) . . . . ?
N6 C37 C39 C41 -52(4) . . . . ?
N6 C38 C40 C41 56(4) . . . . ?
C6 N7 C19 C20 -107(4) . . . . ?
C6 N7 C21 C78 102(4) . . . . ?
N5 C3 N3 C2 175(3) . . . . ?
N5 C32 C31 C34 58(4) . . . . ?
C5 N8 C14 C15 -68(5) . . . . ?
N9 C8 C9 C11 55(4) . . . . ?
N9 C7 N10 C6 -179(3) . . . . ?
N9 C7 N12 C5 -177(3) . . . . ?
N9 C10 C12 C11 -55(4) . . . . ?
C9 C8 N9 C7 80(4) . . . . ?
C9 C8 N9 C10 -64(4) . . . . ?
C9 C11 C12 C10 54(4) . . . . ?
C9 C11 C13 O21 -27(5) . . . . ?
C9 C11 C13 O34 154(4) . . . . ?
N10 C7 N9 C8 -147(3) . . . . ?
N10 C7 N9 C10 -2(5) . . . . ?
N10 C7 N12 C5 -1(5) . . . . ?
N10 C6 N11 C5 4(5) . . . . ?
C11 C13 O21 U4 -165(3) . . . . ?
C11 C13 O34 U4 164(3) . . . . ?
O11 C25 C26 C27 -31(5) . . . . ?
O11 C25 C26 C29 -156(3) . . . . ?
N11 C6 N10 C7 -6(5) . . . . ?
N11 C5 N12 C7 -2(5) . . . . ?
O12 C25 C26 C27 160(4) . . . . ?
O12 C25 C26 C29 35(6) . . . . ?
C12 C11 C13 O21 -150(3) . . . . ?
C12 C11 C13 O34 30(5) . . . . ?
N12 C7 N9 C8 30(5) . . . . ?
N12 C7 N9 C10 175(3) . . . . ?
N12 C7 N10 C6 4(5) . . . . ?
N12 C5 N11 C6 0(5) . . . . ?
N13 C48 C47 C44 -48(4) . . . . ?
N13 C46 C45 C44 58(4) . . . . ?
C13 C11 C12 C10 179(3) . . . . ?
C16 C4 N8 C5 84(3) . . . . ?
C16 C4 N8 C14 -58(4) . . . . ?
N15 C58 C62 C61 -59(4) . . . . ?
N15 C59 C60 C61 50(4) . . . . ?
N14 C52 C53 C54 60(4) . . . . ?
C14 N8 C5 N11 143(4) . . . . ?
C14 N8 C5 N12 -39(5) . . . . ?
C14 C15 C17 C16 48(4) . . . . ?
C14 C15 C17 C18 179(3) . . . . ?
C17 C15 C14 N8 -59(4) . . . . ?
C17 C18 O27 U2 -169(3) . . . . ?
C17 C18 O28 U2 169(3) . . . . ?
N19 C76 N24 C77 -162(2) . . . . ?
N19 C64 C67 C69 -59(4) . . . . ?
N19 C65 C66 C69 62(4) . . . . ?
C19 N7 C6 N10 166(3) . . . . ?
C19 N7 C6 N11 -15(5) . . . . ?
C19 N7 C21 C78 -47(4) . . . . ?
C19 C20 C23 C78 47(4) . . . . ?
C19 C20 C23 C24 -180(3) . . . . ?
O19 C68 C71 C72 -156(3) . . . . ?
O19 C68 C71 C75 -30(5) . . . . ?
N20 C77 N25 C85 177(2) . . . . ?
N20 C74 C75 C71 52(4) . . . . ?
C20 C23 C24 O16 19(6) . . . . ?
C20 C23 C24 O15 -149(4) . . . . ?
O20 C68 C71 C72 28(5) . . . . ?
O20 C68 C71 C75 154(4) . . . . ?
C21 N7 C6 N10 17(5) . . . . ?
C21 N7 C6 N11 -164(3) . . . . ?
C21 N7 C19 C20 42(4) . . . . ?
C21 C78 C23 C20 -54(4) . . . . ?
C21 C78 C23 C24 174(3) . . . . ?
N21 C79 C82 C83 -52(4) . . . . ?
N21 C80 C81 C83 51(4) . . . . ?
O21 C13 O34 U4 -15(4) . . . . ?
C78 C23 C24 O16 149(4) . . . . ?
C78 C23 C24 O15 -19(6) . . . . ?
N22 C76 N24 C77 0.0 . . . . ?
C76 N19 C64 C67 -70(4) . . . . ?
C76 N19 C65 C66 68(4) . . . . ?
C76 N22 C85 N21 -178(2) . . . . ?
C76 N22 C85 N25 0.0 . . . . ?
C76 N24 C77 N20 -177(2) . . . . ?
C76 N24 C77 N25 0.0 . . . . ?
N24 C77 N25 C85 0.0 . . . . ?
C77 N20 C73 C72 -89(4) . . . . ?
C77 N20 C74 C75 90(4) . . . . ?
C77 N25 C85 N21 178(2) . . . . ?
C77 N25 C85 N22 0.0 . . . . ?
C85 N21 C79 C82 -86(4) . . . . ?
C85 N21 C80 C81 89(3) . . . . ?
C85 N22 C76 N19 160(2) . . . . ?
C85 N22 C76 N24 0.0 . . . . ?
O34 C13 O21 U4 15(4) . . . . ?
C25 C26 C27 C28 -179(3) . . . . ?
C25 C26 C29 C30 175(3) . . . . ?
C26 C27 C28 N4 61(4) . . . . ?
C26 C29 C30 N4 -52(4) . . . . ?
O27 C18 C17 C16 -27(5) . . . . ?
O27 C18 C17 C15 -157(4) . . . . ?
O27 C18 O28 U2 -12(4) . . . . ?
C27 C26 C29 C30 46(4) . . . . ?
O28 C18 C17 C16 152(3) . . . . ?
O28 C18 C17 C15 22(5) . . . . ?
O28 C18 O27 U2 13(4) . . . . ?
C28 N4 C30 C29 61(4) . . . . ?
C29 C26 C27 C28 -53(4) . . . . ?
C30 N4 C28 C27 -62(3) . . . . ?
C35 C34 C31 C32 -47(4) . . . . ?
C35 C34 C36 O29 27(6) . . . . ?
C35 C34 C36 O30 -158(3) . . . . ?
C34 C35 C33 N5 -53(4) . . . . ?
C33 N5 C32 C31 -62(4) . . . . ?
C33 C35 C34 C31 46(4) . . . . ?
C33 C35 C34 C36 171(3) . . . . ?
C32 N5 C33 C35 59(4) . . . . ?
C31 C34 C36 O29 152(4) . . . . ?
C31 C34 C36 O30 -32(5) . . . . ?
C36 C34 C31 C32 -174(3) . . . . ?
C37 N6 C38 C40 -59(4) . . . . ?
C37 C39 C41 C40 50(4) . . . . ?
C37 C39 C41 C42 -179(3) . . . . ?
C39 C41 C40 C38 -51(4) . . . . ?
C39 C41 C42 O3 -153(3) . . . . ?
C39 C41 C42 O4 35(5) . . . . ?
C38 N6 C37 C39 57(4) . . . . ?
C40 C41 C42 O3 -25(5) . . . . ?
C40 C41 C42 O4 162(3) . . . . ?
C49 N13 C48 C47 -94(3) . . . . ?
C49 N13 C46 C45 86(4) . . . . ?
C49 N16 C51 N14 173(3) . . . . ?
C49 N16 C51 N18 5(5) . . . . ?
C49 N17 C50 N15 177(3) . . . . ?
C49 N17 C50 N18 0(6) . . . . ?
C50 N15 C58 C62 -80(4) . . . . ?
C50 N15 C59 C60 87(4) . . . . ?
C50 N18 C51 N16 -6(5) . . . . ?
C50 N18 C51 N14 -174(3) . . . . ?
C50 N17 C49 N13 178(3) . . . . ?
C50 N17 C49 N16 -2(5) . . . . ?
C51 N16 C49 N13 180(3) . . . . ?
C51 N16 C49 N17 -1(5) . . . . ?
C51 N14 C52 C53 82(4) . . . . ?
C51 N14 C57 C56 -90(3) . . . . ?
C51 N18 C50 N15 -174(3) . . . . ?
C51 N18 C50 N17 3(5) . . . . ?
C52 N14 C51 N16 27(5) . . . . ?
C52 N14 C51 N18 -164(3) . . . . ?
C52 N14 C57 C56 60(3) . . . . ?
C52 C53 C54 C55 -173(3) . . . . ?
C52 C53 C54 C56 -54(4) . . . . ?
C53 C54 C55 O23 -32(5) . . . . ?
C53 C54 C55 O24 156(3) . . . . ?
C53 C54 C56 C57 58(4) . . . . ?
C54 C56 C57 N14 -58(4) . . . . ?
C55 C54 C56 C57 178(3) . . . . ?
C56 C54 C55 O23 -152(3) . . . . ?
C56 C54 C55 O24 36(4) . . . . ?
C57 N14 C51 N16 174(3) . . . . ?
C57 N14 C51 N18 -18(5) . . . . ?
C57 N14 C52 C53 -66(4) . . . . ?
C58 N15 C50 N18 157(3) . . . . ?
C58 N15 C50 N17 -20(4) . . . . ?
C58 N15 C59 C60 -57(4) . . . . ?
C59 N15 C50 N18 16(5) . . . . ?
C59 N15 C50 N17 -161(3) . . . . ?
C59 N15 C58 C62 62(4) . . . . ?
C59 C60 C61 C62 -49(4) . . . . ?
C59 C60 C61 C63 175(3) . . . . ?
C60 C61 C62 C58 54(4) . . . . ?
C60 C61 C63 O8 156(3) . . . . ?
C60 C61 C63 O7 -25(5) . . . . ?
C62 C61 C63 O8 23(5) . . . . ?
C62 C61 C63 O7 -159(3) . . . . ?
C63 C61 C62 C58 -175(3) . . . . ?
C64 N19 C76 N22 164.6(19) . . . . ?
C64 N19 C76 N24 -34(3) . . . . ?
C64 N19 C65 C66 -70(3) . . . . ?
C64 C67 C69 C66 58(4) . . . . ?
C64 C67 C69 C70 -177(3) . . . . ?
C65 N19 C76 N22 31(3) . . . . ?
C65 N19 C76 N24 -167(2) . . . . ?
C65 N19 C64 C67 66(4) . . . . ?
C65 C66 C69 C67 -54(4) . . . . ?
C65 C66 C69 C70 -179(3) . . . . ?
C66 C69 C70 O6 153(4) . . . . ?
C66 C69 C70 O5 -30(5) . . . . ?
C67 C69 C70 O6 28(5) . . . . ?
C67 C69 C70 O5 -155(3) . . . . ?
C68 C71 C72 C73 180(3) . . . . ?
C68 C71 C75 C74 -175(3) . . . . ?
C71 C72 C73 N20 -56(4) . . . . ?
C72 C71 C75 C74 -51(4) . . . . ?
C73 N20 C77 N24 158(2) . . . . ?
C73 N20 C77 N25 -19(3) . . . . ?
C73 N20 C74 C75 -56(4) . . . . ?
C74 N20 C77 N24 14(3) . . . . ?
C74 N20 C77 N25 -163(2) . . . . ?
C74 N20 C73 C72 58(4) . . . . ?
C75 C71 C72 C73 52(4) . . . . ?
C79 N21 C85 N22 -16(3) . . . . ?
C79 N21 C85 N25 166.1(19) . . . . ?
C79 N21 C80 C81 -53(4) . . . . ?
C79 C82 C83 C81 49(4) . . . . ?
C79 C82 C83 C84 180(3) . . . . ?
C80 N21 C85 N22 -158(2) . . . . ?
C80 N21 C85 N25 24(3) . . . . ?
C80 N21 C79 C82 57(4) . . . . ?
C80 C81 C83 C82 -51(4) . . . . ?
C80 C81 C83 C84 -178(3) . . . . ?
C81 C83 C84 O32 -21(5) . . . . ?
C81 C83 C84 O31 154(4) . . . . ?
C82 C83 C84 O32 -149(3) . . . . ?
C82 C83 C84 O31 25(5) . . . . ?
C48 N13 C49 N16 -14(4) . . . . ?
C48 N13 C49 N17 166(3) . . . . ?
C48 N13 C46 C45 -62(4) . . . . ?
C48 C47 C44 C45 49(4) . . . . ?
C48 C47 C44 C43 179(3) . . . . ?
C47 C44 C43 O13 -163(3) . . . . ?
C47 C44 C43 O14 27(5) . . . . ?
C46 N13 C49 N16 -161(3) . . . . ?
C46 N13 C49 N17 19(5) . . . . ?
C46 N13 C48 C47 55(3) . . . . ?
C46 C45 C44 C47 -54(4) . . . . ?
C46 C45 C44 C43 178(3) . . . . ?
C45 C44 C43 O13 -32(5) . . . . ?
C45 C44 C43 O14 157(4) . . . . ?
C42 C41 C40 C38 180(3) . . . . ?

loop_
_platon_squeeze_void_nr
_platon_squeeze_void_average_x
_platon_squeeze_void_average_y
_platon_squeeze_void_average_z
_platon_squeeze_void_volume
_platon_squeeze_void_count_electrons
_platon_squeeze_void_content
1 0.774 -0.025 0.104 8866 2943 '64 C3H7NO,16 NC2H8'

loop_
_twin_individual_id
_twin_individual_mass_fraction_refined
1 0.767(13)
2 0.233(13)
